data_7047045
loop_
_publ_author_name
'Leconte, N.'
'Baptiste, B.'
'Philouze, C.'
'Thomas, F.'

_publ_section_title
;
 Structural snapshots of the rearrangement of the
 bis(di-tert-butyl-aminophenyl)amine pincer ligand in the presence of
 transition metal ions.
;
_journal_issue 33
_journal_name_full 'Dalton transactions (Cambridge, England : 2003)'
_journal_page_first 11303
_journal_page_last 11307
_journal_paper_doi 10.1039/c8dt02462f
_journal_volume 47
_journal_year 2018
_chemical_formula_moiety 'C56 H80 N6 O, C2 H4 O2'
_chemical_formula_sum 'C58 H84 N6 O3'
_chemical_formula_weight 913.31
_space_group_crystal_system triclinic
_space_group_IT_number 2
_space_group_name_Hall '-P 1'
_space_group_name_H-M_alt 'P -1'
_symmetry_space_group_name_Hall '-P 1'
_symmetry_space_group_name_H-M 'P -1'
_atom_sites_solution_hydrogens geom
_audit_creation_date 2017-09-11
_audit_creation_method
;
Olex2 1.2
(compiled 2014.07.22 svn.r2960 for OlexSys, GUI svn.r4862)
;
_audit_update_record
;
2017-10-09 deposited with the CCDC.
2018-07-13 downloaded from the CCDC.
;
_cell_angle_alpha 101.99(3)
_cell_angle_beta 95.68(3)
_cell_angle_gamma 107.23(3)
_cell_formula_units_Z 4
_cell_length_a 15.004(3)
_cell_length_b 15.758(3)
_cell_length_c 25.923(5)
_cell_measurement_reflns_used 81884
_cell_measurement_temperature 200
_cell_measurement_theta_max 25.000
_cell_measurement_theta_min 1.397
_cell_volume 5641(2)
_computing_cell_refinement EvalCCD
_computing_data_collection Collect
_computing_data_reduction EvalCCD
_computing_molecular_graphics 'Olex2 (Dolomanov et al., 2009)'
_computing_publication_material 'Olex2 (Dolomanov et al., 2009)'
_computing_structure_refinement 'SHELXL-2014/7 (Sheldrick, 2014)'
_diffrn_ambient_temperature 200
_diffrn_detector 'CCD area detector'
_diffrn_detector_type KappaCCD
_diffrn_measured_fraction_theta_full 0.978
_diffrn_measured_fraction_theta_max 0.978
_diffrn_measurement_device_type 'Bruker Enraf Nonius kappaCCD'
_diffrn_measurement_method 'Phi and omega scans'
_diffrn_radiation_detector CCD
_diffrn_radiation_monochromator graphite
_diffrn_radiation_probe x-ray
_diffrn_radiation_type MoK\a
_diffrn_radiation_wavelength 0.71073
_diffrn_reflns_av_R_equivalents 0.0283
_diffrn_reflns_av_unetI/netI 0.0317
_diffrn_reflns_Laue_measured_fraction_full 0.978
_diffrn_reflns_Laue_measured_fraction_max 0.978
_diffrn_reflns_limit_h_max 17
_diffrn_reflns_limit_h_min -17
_diffrn_reflns_limit_k_max 18
_diffrn_reflns_limit_k_min -18
_diffrn_reflns_limit_l_max 30
_diffrn_reflns_limit_l_min -30
_diffrn_reflns_number 81884
_diffrn_reflns_point_group_measured_fraction_full 0.978
_diffrn_reflns_point_group_measured_fraction_max 0.978
_diffrn_reflns_theta_full 25.000
_diffrn_reflns_theta_max 25.000
_diffrn_reflns_theta_min 1.397
_diffrn_source 'Enraf Nonius FR590'
_diffrn_source_target Mo
_diffrn_source_type 'fine-focus sealed tube'
_exptl_absorpt_coefficient_mu 0.066
_exptl_absorpt_correction_T_max 1
_exptl_absorpt_correction_T_min 0.809312
_exptl_absorpt_correction_type multi-scan
_exptl_absorpt_process_details
;
SADABS-2004/1 (Bruker,2004) was used for absorption correction.
R(int) was 0.1144 before and 0.0274 after correction.
The Ratio of minimum to maximum transmission is 0.8093.
The \l/2 correction factor is 0.0015.
;
_exptl_crystal_colour black
_exptl_crystal_colour_primary black
_exptl_crystal_density_diffrn 1.075
_exptl_crystal_description plate
_exptl_crystal_F_000 1992
_exptl_crystal_size_max 0.71
_exptl_crystal_size_mid 0.63
_exptl_crystal_size_min 0.3
_refine_diff_density_max 0.248
_refine_diff_density_min -0.421
_refine_diff_density_rms 0.038
_refine_ls_extinction_method none
_refine_ls_goodness_of_fit_ref 1.055
_refine_ls_hydrogen_treatment constr
_refine_ls_matrix_type full
_refine_ls_number_parameters 1358
_refine_ls_number_reflns 19429
_refine_ls_number_restraints 590
_refine_ls_restrained_S_all 1.043
_refine_ls_R_factor_all 0.0811
_refine_ls_R_factor_gt 0.0496
_refine_ls_shift/su_max 0.001
_refine_ls_shift/su_mean 0.000
_refine_ls_structure_factor_coef Fsqd
_refine_ls_weighting_details 'w=1/[\s^2^(Fo^2^)+(0.0524P)^2^+2.9515P] where P=(Fo^2^+2Fc^2^)/3'
_refine_ls_weighting_scheme calc
_refine_ls_wR_factor_gt 0.1165
_refine_ls_wR_factor_ref 0.1364
_reflns_Friedel_coverage 0.000
_reflns_number_gt 13891
_reflns_number_total 19429
_reflns_threshold_expression 'I > 2\s(I)'
_cod_data_source_file c8dt02462f2.cif
_cod_data_source_block sadnico
_cod_depositor_comments 'Adding full bibliography for 7047041--7047045.cif.'
_cod_database_code 7047045
_shelx_space_group_comment
;
The symmetry employed for this shelxl refinement is uniquely defined
by the following loop, which should always be used as a source of
symmetry information in preference to the above space-group names.
They are only intended as comments.
;
_olex2_refinement_description
;
1. Fixed Uiso
 At 1.2 times of:
  All C(H) groups
 At 1.5 times of:
  All C(H,H,H) groups, All O(H) groups
2. Restrained distances
 C25-C27B
 1.5 with sigma of 0.02
 C28B-C25
 1.5 with sigma of 0.02
3. Rigid bond restraints
 C51B, C51A, C52B, C52A, C50B, C50A, C79A, C77, C80A, C78A, C105, C107, C117,
 C106, C116, C108, C118, C109, C112, C111, C110, C99, C97, C100, C98, C81, C83,
 C84, C82, C17, C19, C20, C18, C71, C70, C69, C72, C101, C102, C103, C104, C73,
 C75, C74, C76, C41, C42, C44, C43, C49, C55, C53, C54, C56, C22, C21, C24, C23,
  C13, C15, C16, C1A, C48, C45, C47, C46
 with sigma for 1-2 distances of 0.01 and sigma for 1-3 distances of 0.01
 C80B, C78A, C78B, C79A, C79B, C80A, C77
 with sigma for 1-2 distances of 0.01 and sigma for 1-3 distances of 0.01
 C78B, C78A, C80B, C80A, C79B, C79A, C77
 with sigma for 1-2 distances of 0.01 and sigma for 1-3 distances of 0.01
 C25, C27A, C28A, C26A, C26B, C28B, C27B
 with sigma for 1-2 distances of 0.01 and sigma for 1-3 distances of 0.01
4. Uiso/Uaniso restraints and constraints
C52B \\sim C51A \\sim C51B \\sim C50A \\sim C50B \\sim C52A \\sim C82 \\sim C83
\\sim C84 \\sim C81 \\sim C80A \\sim C77 \\sim C79A \\sim C78A \\sim C46 \\sim
C48 \\sim C47 \\sim C45 \\sim C1A \\sim C15 \\sim C16 \\sim C13 \\sim C17 \\sim
C18 \\sim C20 \\sim C19 \\sim C24 \\sim C21 \\sim C23 \\sim C22 \\sim C56 \\sim
C53 \\sim C55 \\sim C54 \\sim C42 \\sim C43 \\sim C44 \\sim C98 \\sim C97 \\sim
C41 \\sim C49 \\sim C99 \\sim C100 \\sim C74 \\sim C76 \\sim C73 \\sim C75
\\sim C109 \\sim C111 \\sim C112 \\sim C110 \\sim C105 \\sim C107 \\sim C117
\\sim C106 \\sim C116 \\sim C108 \\sim C118 \\sim C102 \\sim C101 \\sim C104
\\sim C103 \\sim C71 \\sim C72 \\sim C69 \\sim C70: within 1.7A with sigma of
0.04 and sigma for terminal atoms of 0.08
C80B \\sim C78A \\sim C78B \\sim C79A \\sim C79B \\sim C80A \\sim C77: within
1.7A with sigma of 0.04 and sigma for terminal atoms of 0.08
C78B \\sim C78A \\sim C80B \\sim C80A \\sim C79B \\sim C79A \\sim C77: within
1.7A with sigma of 0.04 and sigma for terminal atoms of 0.08
C25 \\sim C27A \\sim C28A \\sim C26A \\sim C26B \\sim C28B \\sim C27B: within
1.7A with sigma of 0.04 and sigma for terminal atoms of 0.08
Uanis(C78A) = Uanis(C79B)
Uanis(C80B) = Uanis(C79A)
Uanis(C78B) = Uanis(C80A)
Uanis(C27B) = Uanis(C27A)
5. Others
 Sof(C79B)=Sof(H79D)=Sof(H79E)=Sof(H79F)=Sof(C78B)=Sof(H78D)=Sof(H78E)=
 Sof(H78F)=Sof(C80B)=Sof(H80D)=Sof(H80E)=Sof(H80F)=1-FVAR(1)
 Sof(C78A)=Sof(H78A)=Sof(H78B)=Sof(H78C)=Sof(C79A)=Sof(H79A)=Sof(H79B)=
 Sof(H79C)=Sof(C80A)=Sof(H80A)=Sof(H80B)=Sof(H80C)=FVAR(1)
 Sof(C52B)=Sof(H52D)=Sof(H52E)=Sof(H52F)=Sof(C51B)=Sof(H51D)=Sof(H51E)=
 Sof(H51F)=Sof(C50B)=Sof(H50D)=Sof(H50E)=Sof(H50F)=1-FVAR(2)
 Sof(C51A)=Sof(H51A)=Sof(H51B)=Sof(H51C)=Sof(C50A)=Sof(H50A)=Sof(H50B)=
 Sof(H50C)=Sof(C52A)=Sof(H52A)=Sof(H52B)=Sof(H52C)=FVAR(2)
 Sof(C118)=Sof(H11J)=Sof(H11K)=Sof(H11L)=Sof(C117)=Sof(H11M)=Sof(H11N)=
 Sof(H11O)=Sof(C116)=Sof(H11P)=Sof(H11Q)=Sof(H11R)=1-FVAR(3)
 Sof(C108)=Sof(H10M)=Sof(H10N)=Sof(H10O)=Sof(C106)=Sof(H10P)=Sof(H10Q)=
 Sof(H10R)=Sof(C107)=Sof(H10S)=Sof(H10T)=Sof(H10U)=FVAR(3)
 Sof(C26B)=Sof(H26D)=Sof(H26E)=Sof(H26F)=Sof(C28B)=Sof(H28D)=Sof(H28E)=
 Sof(H28F)=Sof(C27B)=Sof(H27D)=Sof(H27E)=Sof(H27F)=1-FVAR(4)
 Sof(C27A)=Sof(H27A)=Sof(H27B)=Sof(H27C)=Sof(C28A)=Sof(H28A)=Sof(H28B)=
 Sof(H28C)=Sof(C26A)=Sof(H26A)=Sof(H26B)=Sof(H26C)=FVAR(4)
6.a Aromatic/amide H refined with riding coordinates:
 C92(H92), C66(H66), C64(H64), C36(H36), C8(H8), C10(H10), C59(H59), C3(H3),
 C94(H94), C31(H31), C87(H87), C61(H61), C89(H89), C38(H38), C33(H33), C5(H5)
6.b Idealised Me refined with riding coordinates:
 C79B(H79D,H79E,H79F)
6.c Idealised Me refined as rotating group:
 C83(H83A,H83B,H83C), C47(H47A,H47B,H47C), C18(H18A,H18B,H18C), C84(H84A,H84B,
 H84C), C82(H82A,H82B,H82C), C48(H48A,H48B,H48C), C110(H11A,H11B,H11C),
 C16(H16A,H16B,H16C), C112(H11D,H11E,H11F), C103(H10A,H10B,H10C), C20(H20A,H20B,
 H20C), C24(H24A,H24B,H24C), C111(H11G,H11H,H11I), C75(H75A,H75B,H75C),
 C76(H76A,H76B,H76C), C46(H46A,H46B,H46C), C15(H15A,H15B,H15C), C27A(H27A,H27B,
 H27C), C99(H99A,H99B,H99C), C104(H10D,H10E,H10F), C19(H19A,H19B,H19C),
 C42(H42A,H42B,H42C), C72(H72A,H72B,H72C), C74(H74A,H74B,H74C), C22(H22A,H22B,
 H22C), C102(H10G,H10H,H10I), C14(H14A,H14B,H14C), C1A(H1AA,H1AB,H1AC),
 C54(H54A,H54B,H54C), C114(H11S,H11T,H11U), C28A(H28A,H28B,H28C), C55(H55A,H55B,
 H55C), C23(H23A,H23B,H23C), C44(H44A,H44B,H44C), C78A(H78A,H78B,H78C),
 C79A(H79A,H79B,H79C), C80A(H80A,H80B,H80C), C26A(H26A,H26B,H26C), C70(H70A,
 H70B,H70C), C100(H10J,H10K,H10L), C43(H43A,H43B,H43C), C56(H56A,H56B,H56C),
 C71(H71A,H71B,H71C), C51A(H51A,H51B,H51C), C98(H98A,H98B,H98C), C50A(H50A,H50B,
 H50C), C52A(H52A,H52B,H52C), C108(H10M,H10N,H10O), C106(H10P,H10Q,H10R),
 C107(H10S,H10T,H10U), C118(H11J,H11K,H11L), C117(H11M,H11N,H11O), C116(H11P,
 H11Q,H11R), C52B(H52D,H52E,H52F), C51B(H51D,H51E,H51F), C50B(H50D,H50E,H50F),
 C78B(H78D,H78E,H78F), C80B(H80D,H80E,H80F), C26B(H26D,H26E,H26F), C28B(H28D,
 H28E,H28F), C27B(H27D,H27E,H27F)
6.d Idealised tetrahedral OH refined as rotating group:
 O5(H5A), O3(H3A)
;
_shelx_shelxl_version_number 2014/7
_olex2_submission_special_instructions 'No special instructions were received'

loop_
_space_group_symop_operation_xyz
'x, y, z'
'-x, -y, -z'

loop_
_atom_site_label
_atom_site_type_symbol
_atom_site_fract_x
_atom_site_fract_y
_atom_site_fract_z
_atom_site_U_iso_or_equiv
_atom_site_adp_type
_atom_site_occupancy
_atom_site_site_symmetry_order
_atom_site_calc_flag
_atom_site_refinement_flags_posn
_atom_site_refinement_flags_adp
_atom_site_refinement_flags_occupancy
_atom_site_disorder_assembly
_atom_site_disorder_group
N9 N 0.39700(10) -0.00335(10) 0.21308(6) 0.0282(3) Uani 1 1 d . . . . .
N12 N 0.42521(11) 0.18155(12) 0.27737(6) 0.0383(4) Uani 1 1 d . . . . .
N4 N 0.06449(11) 0.53204(11) 0.79500(6) 0.0327(4) Uani 1 1 d . . . . .
N11 N 0.49278(10) 0.02906(10) 0.23158(6) 0.0278(3) Uani 1 1 d . . . . .
N8 N 0.33232(11) 0.13426(11) 0.25426(6) 0.0315(4) Uani 1 1 d . . . . .
N7 N 0.42973(12) 0.20900(12) 0.32855(6) 0.0384(4) Uani 1 1 d . . . . .
N2 N 0.12671(11) 0.37103(11) 0.76166(6) 0.0315(4) Uani 1 1 d . . . . .
N10 N 0.34842(11) -0.04663(10) 0.24479(6) 0.0299(4) Uani 1 1 d . . . . .
N3 N 0.05794(11) 0.50575(11) 0.74277(6) 0.0312(4) Uani 1 1 d . . . . .
C29 C -0.02558(13) 0.51202(12) 0.80419(7) 0.0298(4) Uani 1 1 d . . . . .
N1 N 0.00162(11) 0.27355(12) 0.77632(6) 0.0386(4) Uani 1 1 d . . . . .
N5 N -0.03412(11) 0.46439(11) 0.71688(6) 0.0303(4) Uani 1 1 d . . . . .
C67 C 0.33246(13) -0.00667(13) 0.11921(7) 0.0289(4) Uani 1 1 d . . . . .
C92 C 0.55163(13) 0.15123(12) 0.18695(7) 0.0280(4) Uani 1 1 d . . . . .
H92 H 0.5042 0.1759 0.1982 0.034 Uiso 1 1 calc R . . . .
C30 C -0.08822(13) 0.46913(13) 0.75540(7) 0.0311(4) Uani 1 1 d . . . . .
N6 N 0.03401(11) 0.31863(12) 0.74205(6) 0.0399(4) Uani 1 1 d . . . . .
C86 C 0.50445(13) -0.00035(12) 0.27664(7) 0.0283(4) Uani 1 1 d . . . . .
C58 C 0.27607(13) 0.13269(13) 0.29281(7) 0.0294(4) Uani 1 1 d . . . . .
C66 C 0.27952(14) 0.03226(14) 0.08926(7) 0.0337(4) Uani 1 1 d . . . . .
H66 H 0.2701 0.0122 0.0514 0.040 Uiso 1 1 calc R . . . .
C35 C -0.06370(13) 0.42597(13) 0.66000(7) 0.0308(4) Uani 1 1 d . . . . .
C63 C 0.31024(13) 0.09644(13) 0.19757(7) 0.0299(4) Uani 1 1 d . . . . .
C68 C 0.34779(13) 0.02877(13) 0.17438(7) 0.0281(4) Uani 1 1 d . . . . .
C64 C 0.25538(13) 0.12937(13) 0.16646(7) 0.0329(4) Uani 1 1 d . . . . .
H64 H 0.2282 0.1733 0.1827 0.039 Uiso 1 1 calc R . . . .
C1 C 0.07273(13) 0.29583(13) 0.81961(7) 0.0302(4) Uani 1 1 d . . . . .
C57 C 0.33958(13) 0.18064(13) 0.34024(7) 0.0311(4) Uani 1 1 d . . . . .
C36 C -0.02390(13) 0.36356(13) 0.63388(7) 0.0316(4) Uani 1 1 d . . . . .
H36 H 0.0223 0.3470 0.6536 0.038 Uiso 1 1 calc R . . . .
C8 C 0.25566(13) 0.41939(13) 0.71367(7) 0.0315(4) Uani 1 1 d . . . . .
H8 H 0.2794 0.3736 0.7224 0.038 Uiso 1 1 calc R . . . .
C10 C 0.26733(14) 0.54460(13) 0.67398(7) 0.0341(4) Uani 1 1 d . . . . .
H10 H 0.2999 0.5835 0.6536 0.041 Uiso 1 1 calc R . . . .
C59 C 0.17927(14) 0.09531(14) 0.29075(8) 0.0352(5) Uani 1 1 d . . . . .
H59 H 0.1377 0.0625 0.2579 0.042 Uiso 1 1 calc R . . . .
C3 C 0.23853(13) 0.39388(13) 0.84708(7) 0.0321(4) Uani 1 1 d . . . . .
H3 H 0.2933 0.4356 0.8399 0.039 Uiso 1 1 calc R . . . .
C7 C 0.17618(13) 0.43152(13) 0.73194(7) 0.0289(4) Uani 1 1 d . . . . .
C91 C 0.56102(13) 0.07461(12) 0.20263(7) 0.0277(4) Uani 1 1 d . . . . .
C85 C 0.41321(13) -0.04776(12) 0.28419(7) 0.0289(4) Uani 1 1 d . . . . .
C60 C 0.14622(14) 0.10793(14) 0.33858(8) 0.0367(5) Uani 1 1 d . . . . .
C95 C 0.69295(13) 0.07702(13) 0.15657(7) 0.0317(4) Uani 1 1 d . . . . .
C94 C 0.67992(14) 0.15175(13) 0.14089(7) 0.0328(4) Uani 1 1 d . . . . .
H94 H 0.7210 0.1783 0.1187 0.039 Uiso 1 1 calc R . . . .
C90 C 0.39966(13) -0.08668(13) 0.32937(7) 0.0311(4) Uani 1 1 d . . . . .
C12 C 0.14142(13) 0.50033(13) 0.72067(7) 0.0287(4) Uani 1 1 d . . . . .
C34 C -0.05915(14) 0.52703(13) 0.85382(8) 0.0330(4) Uani 1 1 d . . . . .
C40 C -0.13311(14) 0.45462(14) 0.63381(8) 0.0355(5) Uani 1 1 d . . . . .
C31 C -0.18681(13) 0.43768(13) 0.75207(8) 0.0355(5) Uani 1 1 d . . . . .
H31 H -0.2282 0.4085 0.7187 0.043 Uiso 1 1 calc R . . . .
C6 C 0.07077(14) 0.26654(13) 0.86767(7) 0.0321(4) Uani 1 1 d . . . . .
C96 C 0.63183(13) 0.03467(13) 0.18992(7) 0.0303(4) Uani 1 1 d . . . . .
C81 C 0.36948(14) -0.08035(13) 0.08785(7) 0.0328(4) Uani 1 1 d . U . . .
C93 C 0.61073(13) 0.19141(12) 0.15519(7) 0.0296(4) Uani 1 1 d . . . . .
C88 C 0.57510(14) -0.02159(14) 0.35589(8) 0.0362(5) Uani 1 1 d . . . . .
C87 C 0.58695(14) 0.01463(13) 0.31235(7) 0.0329(4) Uani 1 1 d . . . . .
H87 H 0.6477 0.0480 0.3068 0.040 Uiso 1 1 calc R . . . .
C2 C 0.15350(13) 0.35817(12) 0.81077(7) 0.0286(4) Uani 1 1 d . . . . .
C61 C 0.21154(14) 0.15785(14) 0.38664(8) 0.0373(5) Uani 1 1 d . . . . .
H61 H 0.1866 0.1667 0.4189 0.045 Uiso 1 1 calc R . . . .
C45 C 0.00819(14) 0.57541(14) 0.90677(8) 0.0375(5) Uani 1 1 d . U . . .
C17 C -0.02039(14) 0.20159(14) 0.87764(8) 0.0377(5) Uani 1 1 d . U . . .
C32 C -0.22044(14) 0.45110(14) 0.79915(8) 0.0369(5) Uani 1 1 d . . . . .
C89 C 0.48171(14) -0.07176(14) 0.36250(8) 0.0370(5) Uani 1 1 d . . . . .
H89 H 0.4769 -0.0968 0.3928 0.044 Uiso 1 1 calc R . . . .
C38 C -0.12247(15) 0.35001(16) 0.55363(8) 0.0436(5) Uani 1 1 d . . . . .
H38 H -0.1430 0.3231 0.5163 0.052 Uiso 1 1 calc R . . . .
C62 C 0.30756(14) 0.19410(13) 0.38997(7) 0.0337(4) Uani 1 1 d . . . . .
C11 C 0.18930(14) 0.56245(13) 0.69322(7) 0.0318(4) Uani 1 1 d . . . . .
C33 C -0.15527(14) 0.49559(14) 0.84861(8) 0.0366(5) Uani 1 1 d . . . . .
H33 H -0.1815 0.5038 0.8804 0.044 Uiso 1 1 calc R . . . .
C65 C 0.24003(14) 0.09788(14) 0.11098(7) 0.0340(4) Uani 1 1 d . . . . .
C9 C 0.30115(13) 0.47481(13) 0.68226(7) 0.0311(4) Uani 1 1 d . . . . .
C37 C -0.05107(14) 0.32565(14) 0.57973(8) 0.0372(5) Uani 1 1 d . . . . .
O6 O 0.61414(12) -0.31956(11) 0.21748(7) 0.0591(5) Uani 1 1 d . . . . .
C5 C 0.15523(14) 0.30314(13) 0.90303(8) 0.0362(5) Uani 1 1 d . . . . .
H5 H 0.1577 0.2855 0.9359 0.043 Uiso 1 1 calc R . . . .
C4 C 0.23895(14) 0.36537(13) 0.89396(8) 0.0344(4) Uani 1 1 d . . . . .
O5 O 0.57785(12) -0.20536(12) 0.19585(9) 0.0765(6) Uani 1 1 d . . . . .
H5A H 0.6028 -0.1483 0.2012 0.115 Uiso 1 1 calc GR . . . .
C69 C 0.04067(15) 0.07303(17) 0.34164(9) 0.0482(6) Uani 1 1 d . U . . .
C21 C 0.38728(14) 0.46173(14) 0.65862(8) 0.0391(5) Uani 1 1 d . U . . .
C83 C 0.45169(16) -0.03196(15) 0.06221(9) 0.0446(5) Uani 1 1 d . U . . .
H83A H 0.4291 0.0003 0.0380 0.067 Uiso 1 1 calc GR . . . .
H83B H 0.4760 -0.0776 0.0420 0.067 Uiso 1 1 calc GR . . . .
H83C H 0.5024 0.0123 0.0903 0.067 Uiso 1 1 calc GR . . . .
C101 C 0.30133(14) -0.13442(14) 0.34075(8) 0.0366(5) Uani 1 1 d . U . . .
C25 C 0.16489(16) 0.64730(15) 0.68355(8) 0.0407(5) Uani 1 1 d D U . . .
C77 C 0.18167(16) 0.13698(16) 0.07634(8) 0.0450(5) Uani 1 1 d . U . . .
C105 C 0.59916(14) 0.27333(13) 0.13536(8) 0.0342(4) Uani 1 1 d . U . . .
C074 C 0.63761(16) -0.23898(15) 0.21769(9) 0.0431(5) Uani 1 1 d . . . . .
C13 C 0.32750(15) 0.40056(15) 0.93753(8) 0.0429(5) Uani 1 1 d . U . . .
C39 C -0.16499(15) 0.40988(15) 0.57789(8) 0.0399(5) Uani 1 1 d . . . . .
O3 O -0.09148(14) 0.65150(14) 0.73261(9) 0.0858(6) Uani 1 1 d . . . . .
H3A H -0.1193 0.6043 0.7078 0.129 Uiso 1 1 calc GR . . . .
C73 C 0.37641(16) 0.24504(15) 0.44231(8) 0.0441(5) Uani 1 1 d . U . . .
C47 C 0.05938(17) 0.67466(15) 0.90508(9) 0.0512(6) Uani 1 1 d . U . . .
H47A H 0.0126 0.7055 0.8995 0.077 Uiso 1 1 calc GR . . . .
H47B H 0.0956 0.6744 0.8756 0.077 Uiso 1 1 calc GR . . . .
H47C H 0.1025 0.7074 0.9390 0.077 Uiso 1 1 calc GR . . . .
C18 C -0.00760(17) 0.17970(16) 0.93206(9) 0.0522(6) Uani 1 1 d . U . . .
H18A H 0.0117 0.2366 0.9605 0.078 Uiso 1 1 calc GR . . . .
H18B H 0.0413 0.1502 0.9337 0.078 Uiso 1 1 calc GR . . . .
H18C H -0.0676 0.1382 0.9369 0.078 Uiso 1 1 calc GR . . . .
C41 C -0.32626(15) 0.41920(16) 0.80181(9) 0.0468(5) Uani 1 1 d . U . . .
C84 C 0.29094(16) -0.14823(15) 0.04259(8) 0.0449(5) Uani 1 1 d . U . . .
H84A H 0.2353 -0.1758 0.0577 0.067 Uiso 1 1 calc GR . . . .
H84B H 0.3139 -0.1965 0.0243 0.067 Uiso 1 1 calc GR . . . .
H84C H 0.2736 -0.1156 0.0170 0.067 Uiso 1 1 calc GR . . . .
C109 C 0.77007(15) 0.03743(14) 0.13871(9) 0.0398(5) Uani 1 1 d . U . . .
C82 C 0.40252(17) -0.13734(15) 0.12193(8) 0.0456(5) Uani 1 1 d . U . . .
H82A H 0.4600 -0.0984 0.1473 0.068 Uiso 1 1 calc GR . . . .
H82B H 0.4161 -0.1879 0.0987 0.068 Uiso 1 1 calc GR . . . .
H82C H 0.3526 -0.1623 0.1416 0.068 Uiso 1 1 calc GR . . . .
C48 C 0.08075(16) 0.52683(17) 0.91542(8) 0.0480(6) Uani 1 1 d . U . . .
H48A H 0.1183 0.5281 0.8866 0.072 Uiso 1 1 calc GR . . . .
H48B H 0.0477 0.4630 0.9153 0.072 Uiso 1 1 calc GR . . . .
H48C H 0.1227 0.5582 0.9499 0.072 Uiso 1 1 calc GR . . . .
C110 C 0.72448(18) -0.06335(15) 0.10773(10) 0.0541(6) Uani 1 1 d . U . . .
H11A H 0.6893 -0.0983 0.1306 0.081 Uiso 1 1 calc GR . . . .
H11B H 0.7740 -0.0887 0.0970 0.081 Uiso 1 1 calc GR . . . .
H11C H 0.6811 -0.0674 0.0758 0.081 Uiso 1 1 calc GR . . . .
C16 C 0.41202(16) 0.46320(18) 0.92076(11) 0.0617(7) Uani 1 1 d . U . . .
H16A H 0.3972 0.5169 0.9142 0.092 Uiso 1 1 calc GR . . . .
H16B H 0.4261 0.4298 0.8880 0.092 Uiso 1 1 calc GR . . . .
H16C H 0.4672 0.4832 0.9493 0.092 Uiso 1 1 calc GR . . . .
C112 C 0.82589(18) 0.08836(17) 0.10191(11) 0.0588(7) Uani 1 1 d . U . . .
H11D H 0.7827 0.0838 0.0697 0.088 Uiso 1 1 calc GR . . . .
H11E H 0.8742 0.0609 0.0916 0.088 Uiso 1 1 calc GR . . . .
H11F H 0.8566 0.1531 0.1207 0.088 Uiso 1 1 calc GR . . . .
C49 C -0.00585(16) 0.25904(17) 0.54968(9) 0.0498(6) Uani 1 1 d . U . . .
C103 C 0.23346(17) -0.19501(18) 0.28970(10) 0.0591(7) Uani 1 1 d . U . . .
H10A H 0.2210 -0.1565 0.2665 0.089 Uiso 1 1 calc GR . . . .
H10B H 0.1738 -0.2292 0.2990 0.089 Uiso 1 1 calc GR . . . .
H10C H 0.2620 -0.2382 0.2708 0.089 Uiso 1 1 calc GR . . . .
C20 C -0.09791(16) 0.24630(18) 0.87534(10) 0.0558(6) Uani 1 1 d . U . . .
H20A H -0.1037 0.2644 0.8415 0.084 Uiso 1 1 calc GR . . . .
H20B H -0.0814 0.3007 0.9053 0.084 Uiso 1 1 calc GR . . . .
H20C H -0.1584 0.2025 0.8777 0.084 Uiso 1 1 calc GR . . . .
C24 C 0.39047(18) 0.36486(17) 0.65376(10) 0.0567(6) Uani 1 1 d . U . . .
H24A H 0.3318 0.3206 0.6317 0.085 Uiso 1 1 calc GR . . . .
H24B H 0.3971 0.3534 0.6895 0.085 Uiso 1 1 calc GR . . . .
H24C H 0.4446 0.3581 0.6370 0.085 Uiso 1 1 calc GR . . . .
C111 C 0.84076(17) 0.04553(18) 0.18765(10) 0.0573(6) Uani 1 1 d . U . . .
H11G H 0.8741 0.1105 0.2050 0.086 Uiso 1 1 calc GR . . . .
H11H H 0.8867 0.0155 0.1764 0.086 Uiso 1 1 calc GR . . . .
H11I H 0.8068 0.0158 0.2129 0.086 Uiso 1 1 calc GR . . . .
C75 C 0.42752(19) 0.34328(17) 0.43955(10) 0.0622(7) Uani 1 1 d . U . . .
H75A H 0.4637 0.3419 0.4101 0.093 Uiso 1 1 calc GR . . . .
H75B H 0.4707 0.3769 0.4734 0.093 Uiso 1 1 calc GR . . . .
H75C H 0.3809 0.3740 0.4334 0.093 Uiso 1 1 calc GR . . . .
C095 C -0.15285(19) 0.69327(18) 0.74765(11) 0.0590(7) Uani 1 1 d . . . . .
C76 C 0.3249(2) 0.2490(2) 0.49044(9) 0.0665(8) Uani 1 1 d . U . . .
H76A H 0.2790 0.2812 0.4862 0.100 Uiso 1 1 calc GR . . . .
H76B H 0.3711 0.2817 0.5233 0.100 Uiso 1 1 calc GR . . . .
H76C H 0.2917 0.1865 0.4927 0.100 Uiso 1 1 calc GR . . . .
C97 C 0.65845(16) -0.01132(18) 0.39840(9) 0.0516(6) Uani 1 1 d . U . . .
C46 C -0.04533(17) 0.57741(17) 0.95407(9) 0.0533(6) Uani 1 1 d . U . . .
H46A H -0.0804 0.5145 0.9547 0.080 Uiso 1 1 calc GR . . . .
H46B H -0.0897 0.6114 0.9502 0.080 Uiso 1 1 calc GR . . . .
H46C H -0.0001 0.6077 0.9875 0.080 Uiso 1 1 calc GR . . . .
C15 C 0.35507(19) 0.31943(19) 0.94902(12) 0.0725(8) Uani 1 1 d . U . . .
H15A H 0.3690 0.2855 0.9164 0.109 Uiso 1 1 calc GR . . . .
H15B H 0.3026 0.2787 0.9610 0.109 Uiso 1 1 calc GR . . . .
H15C H 0.4113 0.3422 0.9771 0.109 Uiso 1 1 calc GR . . . .
C53 C -0.24427(18) 0.43235(19) 0.54702(9) 0.0577(6) Uani 1 1 d . U . . .
C27A C 0.0855(4) 0.6244(4) 0.6385(3) 0.0509(13) Uani 0.680(11) 1 d . U P A 1
H27A H 0.0808 0.6810 0.6303 0.076 Uiso 0.680(11) 1 calc GR . P A 1
H27B H 0.0262 0.5914 0.6486 0.076 Uiso 0.680(11) 1 calc GR . P A 1
H27C H 0.0973 0.5856 0.6069 0.076 Uiso 0.680(11) 1 calc GR . P A 1
C99 C 0.75230(16) 0.0436(2) 0.38625(10) 0.0629(7) Uani 1 1 d . U . . .
H99A H 0.7614 0.0134 0.3510 0.094 Uiso 1 1 calc GR . . . .
H99B H 0.8041 0.0471 0.4137 0.094 Uiso 1 1 calc GR . . . .
H99C H 0.7519 0.1057 0.3862 0.094 Uiso 1 1 calc GR . . . .
C104 C 0.30691(17) -0.19541(18) 0.37901(10) 0.0570(7) Uani 1 1 d . U . . .
H10D H 0.3367 -0.2403 0.3639 0.086 Uiso 1 1 calc GR . . . .
H10E H 0.2429 -0.2276 0.3840 0.086 Uiso 1 1 calc GR . . . .
H10F H 0.3447 -0.1573 0.4136 0.086 Uiso 1 1 calc GR . . . .
C19 C -0.05165(18) 0.11131(15) 0.83421(9) 0.0544(6) Uani 1 1 d . U . . .
H19A H -0.0013 0.0835 0.8346 0.082 Uiso 1 1 calc GR . . . .
H19B H -0.0644 0.1234 0.7991 0.082 Uiso 1 1 calc GR . . . .
H19C H -0.1093 0.0692 0.8411 0.082 Uiso 1 1 calc GR . . . .
C42 C -0.38712(16) 0.3729(2) 0.74632(10) 0.0630(7) Uani 1 1 d . U . . .
H42A H -0.3724 0.3175 0.7307 0.095 Uiso 1 1 calc GR . . . .
H42B H -0.3736 0.4154 0.7231 0.095 Uiso 1 1 calc GR . . . .
H42C H -0.4543 0.3563 0.7496 0.095 Uiso 1 1 calc GR . . . .
O4 O -0.12527(19) 0.75915(18) 0.78428(10) 0.1157(9) Uani 1 1 d . . . . .
C72 C 0.02457(19) 0.0325(2) 0.38995(11) 0.0670(7) Uani 1 1 d . U . . .
H72A H 0.0545 -0.0152 0.3888 0.101 Uiso 1 1 calc GR . . . .
H72B H -0.0436 0.0056 0.3891 0.101 Uiso 1 1 calc GR . . . .
H72C H 0.0525 0.0811 0.4230 0.101 Uiso 1 1 calc GR . . . .
C74 C 0.44874(19) 0.1954(2) 0.45024(10) 0.0655(7) Uani 1 1 d . U . . .
H74A H 0.4157 0.1329 0.4525 0.098 Uiso 1 1 calc GR . . . .
H74B H 0.4939 0.2287 0.4834 0.098 Uiso 1 1 calc GR . . . .
H74C H 0.4828 0.1930 0.4199 0.098 Uiso 1 1 calc GR . . . .
C22 C 0.3827(2) 0.4773(2) 0.60199(10) 0.0660(8) Uani 1 1 d . U . . .
H22A H 0.3873 0.5413 0.6039 0.099 Uiso 1 1 calc GR . . . .
H22B H 0.3225 0.4365 0.5797 0.099 Uiso 1 1 calc GR . . . .
H22C H 0.4353 0.4641 0.5862 0.099 Uiso 1 1 calc GR . . . .
C102 C 0.2617(2) -0.06047(19) 0.36622(13) 0.0757(9) Uani 1 1 d . U . . .
H10G H 0.3031 -0.0234 0.4001 0.113 Uiso 1 1 calc GR . . . .
H10H H 0.1981 -0.0893 0.3731 0.113 Uiso 1 1 calc GR . . . .
H10I H 0.2585 -0.0210 0.3419 0.113 Uiso 1 1 calc GR . . . .
C14 C 0.73442(19) -0.17524(18) 0.23984(13) 0.0752(9) Uani 1 1 d . . . . .
H14A H 0.7659 -0.2004 0.2650 0.113 Uiso 1 1 calc GR . . . .
H14B H 0.7313 -0.1157 0.2586 0.113 Uiso 1 1 calc GR . . . .
H14C H 0.7704 -0.1673 0.2106 0.113 Uiso 1 1 calc GR . . . .
C1A C 0.3053(2) 0.4543(2) 0.98843(10) 0.0790(9) Uani 1 1 d . U . . .
H1AA H 0.2524 0.4139 1.0003 0.119 Uiso 1 1 calc GR . . . .
H1AB H 0.2883 0.5064 0.9808 0.119 Uiso 1 1 calc GR . . . .
H1AC H 0.3612 0.4769 1.0167 0.119 Uiso 1 1 calc GR . . . .
C54 C -0.33285(17) 0.4133(2) 0.57344(11) 0.0643(7) Uani 1 1 d . U . . .
H54A H -0.3168 0.4502 0.6106 0.096 Uiso 1 1 calc GR . . . .
H54B H -0.3564 0.3480 0.5729 0.096 Uiso 1 1 calc GR . . . .
H54C H -0.3819 0.4295 0.5537 0.096 Uiso 1 1 calc GR . . . .
C114 C -0.24888(19) 0.65490(19) 0.71638(13) 0.0707(8) Uani 1 1 d . . . . .
H11S H -0.2686 0.5877 0.7078 0.106 Uiso 1 1 calc GR . . . .
H11T H -0.2497 0.6752 0.6831 0.106 Uiso 1 1 calc GR . . . .
H11U H -0.2926 0.6761 0.7373 0.106 Uiso 1 1 calc GR . . . .
C28A C 0.2530(5) 0.7171(5) 0.6695(3) 0.0533(16) Uani 0.680(11) 1 d . U P A 1
H28A H 0.2390 0.7735 0.6677 0.080 Uiso 0.680(11) 1 calc GR . P A 1
H28B H 0.2663 0.6896 0.6349 0.080 Uiso 0.680(11) 1 calc GR . P A 1
H28C H 0.3083 0.7317 0.6973 0.080 Uiso 0.680(11) 1 calc GR . P A 1
C55 C -0.2737(2) 0.3738(3) 0.48897(11) 0.0957(11) Uani 1 1 d . U . . .
H55A H -0.2946 0.3086 0.4889 0.143 Uiso 1 1 calc GR . . . .
H55B H -0.2196 0.3871 0.4702 0.143 Uiso 1 1 calc GR . . . .
H55C H -0.3258 0.3883 0.4709 0.143 Uiso 1 1 calc GR . . . .
C23 C 0.47642(17) 0.5310(2) 0.69436(13) 0.0771(9) Uani 1 1 d . U . . .
H23A H 0.4801 0.5205 0.7303 0.116 Uiso 1 1 calc GR . . . .
H23B H 0.4745 0.5933 0.6963 0.116 Uiso 1 1 calc GR . . . .
H23C H 0.5321 0.5241 0.6795 0.116 Uiso 1 1 calc GR . . . .
C44 C -0.34425(18) 0.3498(2) 0.83648(12) 0.0718(8) Uani 1 1 d . U . . .
H44A H -0.3097 0.3800 0.8730 0.108 Uiso 1 1 calc GR . . . .
H44B H -0.3223 0.2987 0.8213 0.108 Uiso 1 1 calc GR . . . .
H44C H -0.4122 0.3263 0.8372 0.108 Uiso 1 1 calc GR . . . .
C78A C 0.2225(2) 0.2417(2) 0.09172(13) 0.0695(9) Uani 0.921(3) 1 d . U P B 1
H78A H 0.2191 0.2650 0.1293 0.104 Uiso 0.921(3) 1 calc GR . P B 1
H78B H 0.1859 0.2666 0.0690 0.104 Uiso 0.921(3) 1 calc GR . P B 1
H78C H 0.2888 0.2607 0.0867 0.104 Uiso 0.921(3) 1 calc GR . P B 1
C79A C 0.07992(18) 0.1083(2) 0.08646(12) 0.0581(7) Uani 0.921(3) 1 d . U P B 1
H79A H 0.0534 0.0412 0.0771 0.087 Uiso 0.921(3) 1 calc GR . P B 1
H79B H 0.0419 0.1329 0.0644 0.087 Uiso 0.921(3) 1 calc GR . P B 1
H79C H 0.0790 0.1323 0.1244 0.087 Uiso 0.921(3) 1 calc GR . P B 1
C80A C 0.1838(3) 0.1037(3) 0.01700(11) 0.0981(14) Uani 0.921(3) 1 d . U P B 1
H80A H 0.2496 0.1163 0.0115 0.147 Uiso 0.921(3) 1 calc GR . P B 1
H80B H 0.1529 0.1359 -0.0036 0.147 Uiso 0.921(3) 1 calc GR . P B 1
H80C H 0.1502 0.0376 0.0050 0.147 Uiso 0.921(3) 1 calc GR . P B 1
C26A C 0.1463(5) 0.7037(4) 0.73526(18) 0.0525(14) Uani 0.680(11) 1 d . U P A 1
H26A H 0.1982 0.7154 0.7647 0.079 Uiso 0.680(11) 1 calc GR . P A 1
H26B H 0.0865 0.6693 0.7442 0.079 Uiso 0.680(11) 1 calc GR . P A 1
H26C H 0.1426 0.7623 0.7296 0.079 Uiso 0.680(11) 1 calc GR . P A 1
C70 C 0.0037(2) 0.1541(2) 0.34688(15) 0.0897(11) Uani 1 1 d . U . . .
H70A H 0.0398 0.2023 0.3788 0.135 Uiso 1 1 calc GR . . . .
H70B H -0.0634 0.1339 0.3502 0.135 Uiso 1 1 calc GR . . . .
H70C H 0.0109 0.1783 0.3151 0.135 Uiso 1 1 calc GR . . . .
C100 C 0.6444(2) 0.0375(3) 0.45316(10) 0.0941(11) Uani 1 1 d . U . . .
H10J H 0.6432 0.0990 0.4523 0.141 Uiso 1 1 calc GR . . . .
H10K H 0.6967 0.0424 0.4807 0.141 Uiso 1 1 calc GR . . . .
H10L H 0.5843 0.0022 0.4615 0.141 Uiso 1 1 calc GR . . . .
C43 C -0.35560(18) 0.5014(2) 0.82678(12) 0.0700(8) Uani 1 1 d . U . . .
H43A H -0.3406 0.5471 0.8057 0.105 Uiso 1 1 calc GR . . . .
H43B H -0.3212 0.5287 0.8635 0.105 Uiso 1 1 calc GR . . . .
H43C H -0.4239 0.4811 0.8271 0.105 Uiso 1 1 calc GR . . . .
C56 C -0.2095(2) 0.5335(2) 0.54607(15) 0.0939(11) Uani 1 1 d . U . . .
H56A H -0.1529 0.5457 0.5292 0.141 Uiso 1 1 calc GR . . . .
H56B H -0.1939 0.5720 0.5828 0.141 Uiso 1 1 calc GR . . . .
H56C H -0.2593 0.5477 0.5256 0.141 Uiso 1 1 calc GR . . . .
C71 C -0.01420(19) -0.0020(3) 0.29203(13) 0.1110(15) Uani 1 1 d . U . . .
H71A H -0.0085 0.0228 0.2604 0.167 Uiso 1 1 calc GR . . . .
H71B H -0.0811 -0.0242 0.2955 0.167 Uiso 1 1 calc GR . . . .
H71C H 0.0116 -0.0528 0.2883 0.167 Uiso 1 1 calc GR . . . .
C51A C 0.0469(5) 0.2983(4) 0.5106(2) 0.096(2) Uani 0.703(7) 1 d . U P C 1
H51A H 0.0966 0.3561 0.5292 0.144 Uiso 0.703(7) 1 calc GR . P C 1
H51B H 0.0035 0.3100 0.4843 0.144 Uiso 0.703(7) 1 calc GR . P C 1
H51C H 0.0759 0.2550 0.4923 0.144 Uiso 0.703(7) 1 calc GR . P C 1
C98 C 0.6625(2) -0.1069(2) 0.39955(15) 0.0957(11) Uani 1 1 d . U . . .
H98A H 0.6037 -0.1427 0.4090 0.144 Uiso 1 1 calc GR . . . .
H98B H 0.7164 -0.1011 0.4262 0.144 Uiso 1 1 calc GR . . . .
H98C H 0.6699 -0.1381 0.3642 0.144 Uiso 1 1 calc GR . . . .
C50A C -0.0822(4) 0.1648(4) 0.5224(3) 0.0864(19) Uani 0.703(7) 1 d . U P C 1
H50A H -0.1289 0.1730 0.4964 0.130 Uiso 0.703(7) 1 calc GR . P C 1
H50B H -0.1140 0.1390 0.5496 0.130 Uiso 0.703(7) 1 calc GR . P C 1
H50C H -0.0519 0.1228 0.5041 0.130 Uiso 0.703(7) 1 calc GR . P C 1
C52A C 0.0647(4) 0.2350(4) 0.58856(17) 0.0766(18) Uani 0.703(7) 1 d . U P C 1
H52A H 0.0315 0.2095 0.6154 0.115 Uiso 0.703(7) 1 calc GR . P C 1
H52B H 0.1175 0.2907 0.6065 0.115 Uiso 0.703(7) 1 calc GR . P C 1
H52C H 0.0891 0.1897 0.5680 0.115 Uiso 0.703(7) 1 calc GR . P C 1
C108 C 0.6900(4) 0.3261(5) 0.1176(4) 0.069(2) Uani 0.553(10) 1 d . U P D 1
H10M H 0.7438 0.3437 0.1467 0.103 Uiso 0.553(10) 1 calc GR . P D 1
H10N H 0.6825 0.3814 0.1086 0.103 Uiso 0.553(10) 1 calc GR . P D 1
H10O H 0.7013 0.2869 0.0860 0.103 Uiso 0.553(10) 1 calc GR . P D 1
C106 C 0.5818(8) 0.3423(4) 0.1806(3) 0.078(3) Uani 0.553(10) 1 d . U P D 1
H10P H 0.5231 0.3132 0.1927 0.118 Uiso 0.553(10) 1 calc GR . P D 1
H10Q H 0.5764 0.3951 0.1678 0.118 Uiso 0.553(10) 1 calc GR . P D 1
H10R H 0.6349 0.3630 0.2105 0.118 Uiso 0.553(10) 1 calc GR . P D 1
C107 C 0.5181(6) 0.2392(5) 0.0898(4) 0.092(3) Uani 0.553(10) 1 d . U P D 1
H10S H 0.5335 0.2006 0.0595 0.138 Uiso 0.553(10) 1 calc GR . P D 1
H10T H 0.5063 0.2915 0.0790 0.138 Uiso 0.553(10) 1 calc GR . P D 1
H10U H 0.4614 0.2032 0.1009 0.138 Uiso 0.553(10) 1 calc GR . P D 1
C118 C 0.6848(6) 0.3555(5) 0.1599(5) 0.086(4) Uani 0.447(10) 1 d . U P D 2
H11J H 0.6904 0.3697 0.1990 0.129 Uiso 0.447(10) 1 calc GR . P D 2
H11K H 0.6785 0.4081 0.1471 0.129 Uiso 0.447(10) 1 calc GR . P D 2
H11L H 0.7415 0.3425 0.1498 0.129 Uiso 0.447(10) 1 calc GR . P D 2
C117 C 0.5849(12) 0.2506(7) 0.0752(3) 0.105(5) Uani 0.447(10) 1 d . U P D 2
H11M H 0.6394 0.2354 0.0631 0.157 Uiso 0.447(10) 1 calc GR . P D 2
H11N H 0.5788 0.3035 0.0628 0.157 Uiso 0.447(10) 1 calc GR . P D 2
H11O H 0.5271 0.1979 0.0606 0.157 Uiso 0.447(10) 1 calc GR . P D 2
C116 C 0.5126(7) 0.2981(7) 0.1517(5) 0.073(3) Uani 0.447(10) 1 d . U P D 2
H11P H 0.4548 0.2468 0.1348 0.109 Uiso 0.447(10) 1 calc GR . P D 2
H11Q H 0.5102 0.3528 0.1401 0.109 Uiso 0.447(10) 1 calc GR . P D 2
H11R H 0.5176 0.3104 0.1908 0.109 Uiso 0.447(10) 1 calc GR . P D 2
O2 O 0.63924(10) -0.03438(9) 0.20748(5) 0.0393(3) Uani 1 1 d . . . . .
O1 O -0.16542(11) 0.51597(10) 0.65842(6) 0.0490(4) Uani 1 1 d . . . . .
C52B C 0.1009(7) 0.3048(9) 0.5638(4) 0.081(5) Uani 0.297(7) 1 d . U P C 2
H52D H 0.1217 0.3111 0.6019 0.121 Uiso 0.297(7) 1 calc GR . P C 2
H52E H 0.1179 0.3657 0.5566 0.121 Uiso 0.297(7) 1 calc GR . P C 2
H52F H 0.1320 0.2673 0.5422 0.121 Uiso 0.297(7) 1 calc GR . P C 2
C51B C -0.0279(13) 0.2579(11) 0.4860(4) 0.092(5) Uani 0.297(7) 1 d . U P C 2
H51D H -0.0067 0.3209 0.4820 0.138 Uiso 0.297(7) 1 calc GR . P C 2
H51E H -0.0961 0.2301 0.4727 0.138 Uiso 0.297(7) 1 calc GR . P C 2
H51F H 0.0060 0.2221 0.4655 0.138 Uiso 0.297(7) 1 calc GR . P C 2
C50B C -0.0443(13) 0.1760(9) 0.5575(8) 0.103(6) Uani 0.297(7) 1 d . U P C 2
H50D H -0.1135 0.1578 0.5488 0.154 Uiso 0.297(7) 1 calc GR . P C 2
H50E H -0.0257 0.1773 0.5951 0.154 Uiso 0.297(7) 1 calc GR . P C 2
H50F H -0.0220 0.1317 0.5344 0.154 Uiso 0.297(7) 1 calc GR . P C 2
C79B C 0.091(3) 0.059(3) 0.0451(16) 0.0695(9) Uani 0.079(3) 1 d . U P B 2
H79D H 0.1090 0.0113 0.0217 0.104 Uiso 0.079(3) 1 calc R . P B 2
H79E H 0.0528 0.0835 0.0233 0.104 Uiso 0.079(3) 1 calc R . P B 2
H79F H 0.0544 0.0321 0.0704 0.104 Uiso 0.079(3) 1 calc R . P B 2
C78B C 0.139(4) 0.208(4) 0.1098(13) 0.0981(14) Uani 0.079(3) 1 d . U P B 2
H78D H 0.0985 0.1782 0.1328 0.147 Uiso 0.079(3) 1 calc GR . P B 2
H78E H 0.1006 0.2285 0.0850 0.147 Uiso 0.079(3) 1 calc GR . P B 2
H78F H 0.1904 0.2613 0.1319 0.147 Uiso 0.079(3) 1 calc GR . P B 2
C80B C 0.246(2) 0.191(2) 0.0463(14) 0.0581(7) Uani 0.079(3) 1 d . U P B 2
H80D H 0.2977 0.2400 0.0717 0.087 Uiso 0.079(3) 1 calc GR . P B 2
H80E H 0.2110 0.2174 0.0241 0.087 Uiso 0.079(3) 1 calc GR . P B 2
H80F H 0.2731 0.1504 0.0234 0.087 Uiso 0.079(3) 1 calc GR . P B 2
C26B C 0.0864(12) 0.6686(8) 0.7171(5) 0.062(3) Uani 0.320(11) 1 d . U P A 2
H26D H 0.1089 0.6780 0.7553 0.092 Uiso 0.320(11) 1 calc GR . P A 2
H26E H 0.0273 0.6167 0.7056 0.092 Uiso 0.320(11) 1 calc GR . P A 2
H26F H 0.0751 0.7240 0.7109 0.092 Uiso 0.320(11) 1 calc GR . P A 2
C28B C 0.2484(11) 0.7261(11) 0.6927(7) 0.063(4) Uani 0.320(11) 1 d D U P A 2
H28D H 0.2791 0.7426 0.7302 0.095 Uiso 0.320(11) 1 calc GR . P A 2
H28E H 0.2308 0.7776 0.6846 0.095 Uiso 0.320(11) 1 calc GR . P A 2
H28F H 0.2923 0.7116 0.6694 0.095 Uiso 0.320(11) 1 calc GR . P A 2
C27B C 0.1078(11) 0.6113(10) 0.6240(5) 0.0509(13) Uani 0.320(11) 1 d D U P A 2
H27D H 0.0879 0.6603 0.6139 0.076 Uiso 0.320(11) 1 calc GR . P A 2
H27E H 0.0518 0.5584 0.6219 0.076 Uiso 0.320(11) 1 calc GR . P A 2
H27F H 0.1485 0.5931 0.5996 0.076 Uiso 0.320(11) 1 calc GR . P A 2

loop_
_atom_site_aniso_label
_atom_site_aniso_U_11
_atom_site_aniso_U_22
_atom_site_aniso_U_33
_atom_site_aniso_U_23
_atom_site_aniso_U_13
_atom_site_aniso_U_12
N9 0.0249(9) 0.0362(9) 0.0256(8) 0.0124(7) 0.0054(6) 0.0094(7)
N12 0.0301(9) 0.0487(10) 0.0318(9) 0.0059(8) 0.0065(7) 0.0090(8)
N4 0.0280(9) 0.0394(9) 0.0260(8) 0.0030(7) 0.0030(7) 0.0081(7)
N11 0.0253(9) 0.0326(9) 0.0264(8) 0.0105(7) 0.0054(6) 0.0084(7)
N8 0.0269(9) 0.0407(9) 0.0247(8) 0.0050(7) 0.0044(7) 0.0102(7)
N7 0.0338(10) 0.0487(10) 0.0283(9) 0.0046(8) 0.0043(7) 0.0108(8)
N2 0.0235(8) 0.0381(9) 0.0319(8) 0.0152(7) 0.0023(7) 0.0050(7)
N10 0.0296(9) 0.0344(9) 0.0267(8) 0.0115(7) 0.0081(7) 0.0082(7)
N3 0.0236(9) 0.0394(9) 0.0267(8) 0.0026(7) 0.0014(7) 0.0094(7)
C29 0.0248(10) 0.0300(10) 0.0320(10) 0.0057(8) 0.0049(8) 0.0063(8)
N1 0.0291(9) 0.0475(10) 0.0358(9) 0.0188(8) 0.0021(7) 0.0030(8)
N5 0.0232(8) 0.0355(9) 0.0286(8) 0.0034(7) 0.0001(7) 0.0085(7)
C67 0.0286(10) 0.0324(10) 0.0266(9) 0.0105(8) 0.0074(8) 0.0082(8)
C92 0.0268(10) 0.0301(10) 0.0283(9) 0.0073(8) 0.0063(8) 0.0105(8)
C30 0.0286(11) 0.0316(10) 0.0320(10) 0.0057(8) 0.0042(8) 0.0100(8)
N6 0.0279(9) 0.0492(11) 0.0361(9) 0.0178(8) -0.0011(7) 0.0005(8)
C86 0.0299(10) 0.0310(10) 0.0261(9) 0.0110(8) 0.0067(8) 0.0096(8)
C58 0.0311(11) 0.0351(11) 0.0249(9) 0.0075(8) 0.0071(8) 0.0142(9)
C66 0.0360(11) 0.0439(12) 0.0232(9) 0.0106(8) 0.0066(8) 0.0138(9)
C35 0.0284(10) 0.0341(11) 0.0254(9) 0.0056(8) -0.0003(8) 0.0065(8)
C63 0.0279(10) 0.0373(11) 0.0247(9) 0.0083(8) 0.0081(8) 0.0091(8)
C68 0.0250(10) 0.0351(10) 0.0266(9) 0.0133(8) 0.0066(8) 0.0090(8)
C64 0.0311(11) 0.0399(11) 0.0317(10) 0.0101(9) 0.0086(8) 0.0156(9)
C1 0.0251(10) 0.0328(10) 0.0314(10) 0.0108(8) 0.0019(8) 0.0065(8)
C57 0.0298(11) 0.0342(11) 0.0291(10) 0.0069(8) 0.0056(8) 0.0109(8)
C36 0.0287(10) 0.0343(11) 0.0306(10) 0.0083(8) 0.0024(8) 0.0092(9)
C8 0.0285(10) 0.0337(11) 0.0346(10) 0.0126(8) 0.0034(8) 0.0113(8)
C10 0.0356(11) 0.0370(11) 0.0325(10) 0.0138(9) 0.0109(9) 0.0110(9)
C59 0.0311(11) 0.0433(12) 0.0274(10) 0.0032(9) 0.0017(8) 0.0113(9)
C3 0.0233(10) 0.0320(10) 0.0384(11) 0.0115(8) 0.0021(8) 0.0043(8)
C7 0.0252(10) 0.0326(10) 0.0262(9) 0.0098(8) 0.0013(8) 0.0048(8)
C91 0.0256(10) 0.0317(10) 0.0266(9) 0.0112(8) 0.0078(8) 0.0065(8)
C85 0.0301(11) 0.0314(10) 0.0260(9) 0.0097(8) 0.0048(8) 0.0096(8)
C60 0.0327(11) 0.0457(12) 0.0323(10) 0.0069(9) 0.0073(9) 0.0149(9)
C95 0.0294(11) 0.0339(11) 0.0334(10) 0.0103(8) 0.0088(8) 0.0103(8)
C94 0.0324(11) 0.0338(11) 0.0349(10) 0.0135(8) 0.0131(9) 0.0087(9)
C90 0.0328(11) 0.0328(10) 0.0288(10) 0.0119(8) 0.0062(8) 0.0089(9)
C12 0.0234(10) 0.0351(11) 0.0254(9) 0.0043(8) 0.0016(8) 0.0093(8)
C34 0.0323(11) 0.0313(10) 0.0342(10) 0.0072(8) 0.0081(8) 0.0086(9)
C40 0.0321(11) 0.0367(11) 0.0391(11) 0.0135(9) 0.0035(9) 0.0113(9)
C31 0.0263(11) 0.0369(11) 0.0393(11) 0.0077(9) 0.0006(9) 0.0074(9)
C6 0.0326(11) 0.0310(10) 0.0320(10) 0.0107(8) 0.0043(8) 0.0081(9)
C96 0.0328(11) 0.0298(10) 0.0299(10) 0.0091(8) 0.0059(8) 0.0114(8)
C81 0.0368(11) 0.0342(11) 0.0286(10) 0.0077(8) 0.0077(8) 0.0127(9)
C93 0.0295(10) 0.0307(10) 0.0289(10) 0.0095(8) 0.0062(8) 0.0083(8)
C88 0.0343(11) 0.0421(12) 0.0327(10) 0.0130(9) 0.0045(9) 0.0111(9)
C87 0.0273(10) 0.0382(11) 0.0328(10) 0.0125(9) 0.0060(8) 0.0071(9)
C2 0.0267(10) 0.0304(10) 0.0295(10) 0.0103(8) 0.0028(8) 0.0092(8)
C61 0.0402(12) 0.0460(12) 0.0275(10) 0.0062(9) 0.0122(9) 0.0168(10)
C45 0.0374(12) 0.0386(11) 0.0320(10) 0.0030(9) 0.0080(9) 0.0090(9)
C17 0.0339(11) 0.0389(12) 0.0371(11) 0.0145(9) 0.0064(9) 0.0036(9)
C32 0.0282(11) 0.0361(11) 0.0462(12) 0.0117(9) 0.0069(9) 0.0091(9)
C89 0.0386(12) 0.0452(12) 0.0299(10) 0.0201(9) 0.0060(9) 0.0103(10)
C38 0.0417(13) 0.0573(14) 0.0247(10) 0.0088(9) 0.0029(9) 0.0075(11)
C62 0.0373(12) 0.0362(11) 0.0269(10) 0.0055(8) 0.0049(8) 0.0126(9)
C11 0.0345(11) 0.0340(11) 0.0263(9) 0.0077(8) 0.0012(8) 0.0113(9)
C33 0.0345(12) 0.0386(11) 0.0382(11) 0.0100(9) 0.0133(9) 0.0114(9)
C65 0.0329(11) 0.0435(12) 0.0305(10) 0.0143(9) 0.0074(8) 0.0154(9)
C9 0.0284(10) 0.0335(11) 0.0304(10) 0.0082(8) 0.0029(8) 0.0091(8)
C37 0.0331(11) 0.0428(12) 0.0302(10) 0.0053(9) 0.0049(9) 0.0068(9)
O6 0.0529(10) 0.0447(10) 0.0937(13) 0.0345(9) 0.0253(9) 0.0205(8)
C5 0.0390(12) 0.0373(11) 0.0312(10) 0.0144(9) 0.0020(9) 0.0083(9)
C4 0.0316(11) 0.0337(11) 0.0353(10) 0.0102(9) -0.0010(9) 0.0077(9)
O5 0.0416(10) 0.0488(11) 0.1377(18) 0.0448(12) -0.0117(11) 0.0065(8)
C69 0.0326(12) 0.0699(16) 0.0400(12) 0.0091(11) 0.0114(10) 0.0148(11)
C21 0.0323(11) 0.0438(12) 0.0452(12) 0.0144(10) 0.0131(9) 0.0140(9)
C83 0.0451(13) 0.0455(13) 0.0441(12) 0.0072(10) 0.0194(10) 0.0148(10)
C101 0.0345(11) 0.0386(11) 0.0396(11) 0.0178(9) 0.0118(9) 0.0088(9)
C25 0.0484(13) 0.0426(12) 0.0404(11) 0.0171(10) 0.0107(10) 0.0231(10)
C77 0.0514(14) 0.0611(15) 0.0351(11) 0.0178(10) 0.0065(10) 0.0331(12)
C105 0.0357(11) 0.0330(11) 0.0382(11) 0.0152(9) 0.0086(9) 0.0125(9)
C074 0.0423(13) 0.0411(13) 0.0554(13) 0.0228(11) 0.0154(11) 0.0180(10)
C13 0.0355(12) 0.0452(13) 0.0407(12) 0.0144(10) -0.0084(9) 0.0045(10)
C39 0.0366(12) 0.0508(13) 0.0325(11) 0.0181(10) 0.0001(9) 0.0111(10)
O3 0.0689(13) 0.0744(14) 0.1005(17) -0.0136(11) -0.0049(11) 0.0340(11)
C73 0.0443(13) 0.0521(13) 0.0271(10) 0.0012(9) 0.0006(9) 0.0106(11)
C47 0.0516(14) 0.0411(13) 0.0486(13) 0.0007(10) 0.0069(11) 0.0046(11)
C18 0.0519(15) 0.0531(14) 0.0462(13) 0.0252(11) 0.0074(11) 0.0009(11)
C41 0.0287(12) 0.0562(14) 0.0559(14) 0.0187(11) 0.0103(10) 0.0102(10)
C84 0.0506(14) 0.0433(13) 0.0361(11) 0.0037(9) 0.0076(10) 0.0126(10)
C109 0.0380(12) 0.0410(12) 0.0507(12) 0.0187(10) 0.0207(10) 0.0191(10)
C82 0.0615(15) 0.0384(12) 0.0409(12) 0.0068(10) 0.0068(11) 0.0248(11)
C48 0.0469(14) 0.0592(15) 0.0352(11) 0.0076(10) 0.0009(10) 0.0180(11)
C110 0.0641(16) 0.0478(14) 0.0606(15) 0.0147(11) 0.0329(13) 0.0255(12)
C16 0.0343(13) 0.0692(17) 0.0667(16) 0.0254(13) -0.0169(12) -0.0025(12)
C112 0.0554(16) 0.0623(16) 0.0814(18) 0.0337(14) 0.0444(14) 0.0312(13)
C49 0.0465(14) 0.0552(15) 0.0388(12) -0.0034(10) 0.0098(10) 0.0132(11)
C103 0.0416(14) 0.0647(16) 0.0577(15) 0.0279(13) 0.0019(11) -0.0086(12)
C20 0.0385(13) 0.0707(17) 0.0645(16) 0.0314(13) 0.0190(12) 0.0140(12)
C24 0.0621(16) 0.0578(15) 0.0687(16) 0.0223(13) 0.0320(13) 0.0354(13)
C111 0.0434(14) 0.0667(16) 0.0746(17) 0.0227(13) 0.0165(12) 0.0311(13)
C75 0.0661(17) 0.0549(15) 0.0439(13) -0.0022(11) -0.0011(12) 0.0011(13)
C095 0.0657(17) 0.0544(15) 0.0594(16) -0.0006(13) 0.0155(13) 0.0320(14)
C76 0.0711(18) 0.0842(19) 0.0266(12) -0.0003(12) 0.0047(11) 0.0103(15)
C97 0.0369(13) 0.0757(17) 0.0419(12) 0.0287(12) -0.0001(10) 0.0107(12)
C46 0.0526(15) 0.0662(16) 0.0349(12) 0.0050(11) 0.0120(11) 0.0140(12)
C15 0.0542(16) 0.0669(17) 0.088(2) 0.0346(15) -0.0259(15) 0.0095(13)
C53 0.0566(16) 0.0792(18) 0.0453(13) 0.0288(13) -0.0010(11) 0.0281(14)
C27A 0.056(3) 0.045(2) 0.059(3) 0.021(2) 0.000(2) 0.0255(19)
C99 0.0351(13) 0.096(2) 0.0525(14) 0.0297(14) -0.0051(11) 0.0098(13)
C104 0.0467(14) 0.0682(16) 0.0581(15) 0.0404(13) 0.0110(12) 0.0040(12)
C19 0.0565(15) 0.0418(13) 0.0488(13) 0.0121(11) 0.0046(11) -0.0068(11)
C42 0.0240(12) 0.088(2) 0.0686(16) 0.0180(14) 0.0029(11) 0.0087(12)
O4 0.116(2) 0.114(2) 0.0978(18) -0.0336(15) -0.0023(15) 0.0567(16)
C72 0.0478(15) 0.0804(19) 0.0785(18) 0.0352(15) 0.0247(14) 0.0142(14)
C74 0.0602(17) 0.0845(19) 0.0442(14) 0.0094(13) -0.0126(12) 0.0238(15)
C22 0.0732(18) 0.091(2) 0.0636(16) 0.0400(15) 0.0423(14) 0.0468(16)
C102 0.0714(19) 0.0604(17) 0.113(2) 0.0320(16) 0.0594(18) 0.0263(15)
C14 0.0605(18) 0.0499(16) 0.109(2) 0.0242(15) -0.0170(16) 0.0169(13)
C1A 0.0539(17) 0.104(2) 0.0504(16) -0.0099(15) -0.0134(13) 0.0109(16)
C54 0.0440(15) 0.089(2) 0.0624(16) 0.0235(14) -0.0066(12) 0.0269(14)
C114 0.0536(17) 0.0598(17) 0.102(2) 0.0101(15) 0.0101(16) 0.0302(14)
C28A 0.056(3) 0.036(3) 0.072(4) 0.021(3) 0.013(3) 0.0162(19)
C55 0.090(2) 0.165(3) 0.0418(15) 0.0229(18) -0.0139(15) 0.066(2)
C23 0.0337(14) 0.084(2) 0.097(2) -0.0104(17) 0.0100(14) 0.0185(14)
C44 0.0399(15) 0.085(2) 0.088(2) 0.0472(17) 0.0122(14) -0.0015(14)
C78A 0.068(2) 0.0697(19) 0.091(2) 0.0484(17) 0.0124(17) 0.0320(16)
C79A 0.0455(16) 0.0671(18) 0.0645(18) 0.0159(15) -0.0049(13) 0.0273(14)
C80A 0.147(3) 0.167(4) 0.0358(15) 0.0339(19) 0.0148(18) 0.126(3)
C26A 0.073(4) 0.044(3) 0.050(2) 0.0108(19) 0.015(2) 0.033(3)
C70 0.0521(18) 0.116(3) 0.142(3) 0.074(2) 0.0450(19) 0.0490(18)
C100 0.0544(18) 0.166(3) 0.0361(14) 0.0153(17) -0.0044(12) 0.009(2)
C43 0.0427(15) 0.089(2) 0.086(2) 0.0191(16) 0.0223(14) 0.0299(14)
C56 0.085(2) 0.111(3) 0.118(3) 0.082(2) 0.013(2) 0.043(2)
C71 0.0332(15) 0.174(4) 0.070(2) -0.023(2) 0.0124(14) -0.0138(19)
C51A 0.115(5) 0.112(4) 0.089(5) 0.038(3) 0.071(4) 0.054(4)
C98 0.067(2) 0.107(2) 0.129(3) 0.077(2) -0.0108(19) 0.0271(18)
C50A 0.068(3) 0.065(3) 0.097(4) -0.031(3) 0.008(3) 0.015(2)
C52A 0.085(3) 0.086(4) 0.064(3) -0.011(2) 0.001(2) 0.058(3)
C108 0.058(3) 0.058(4) 0.116(6) 0.061(4) 0.036(4) 0.024(3)
C106 0.146(9) 0.050(4) 0.073(4) 0.032(3) 0.051(4) 0.060(5)
C107 0.091(5) 0.059(4) 0.108(6) 0.044(4) -0.048(5) 0.005(4)
C118 0.069(5) 0.038(4) 0.143(9) 0.041(5) -0.017(6) 0.003(3)
C117 0.226(15) 0.082(6) 0.041(3) 0.030(3) 0.022(5) 0.091(9)
C116 0.080(5) 0.071(5) 0.110(7) 0.063(6) 0.045(5) 0.051(5)
O2 0.0461(9) 0.0384(8) 0.0453(8) 0.0216(7) 0.0166(7) 0.0206(7)
O1 0.0475(9) 0.0474(9) 0.0539(9) 0.0075(7) -0.0010(7) 0.0249(8)
C52B 0.056(5) 0.110(9) 0.069(7) -0.015(7) 0.019(5) 0.038(5)
C51B 0.126(12) 0.121(11) 0.039(5) -0.010(5) 0.011(5) 0.076(10)
C50B 0.138(14) 0.051(6) 0.140(12) 0.020(8) 0.084(12) 0.042(7)
C79B 0.068(2) 0.0697(19) 0.091(2) 0.0484(17) 0.0124(17) 0.0320(16)
C78B 0.147(3) 0.167(4) 0.0358(15) 0.0339(19) 0.0148(18) 0.126(3)
C80B 0.0455(16) 0.0671(18) 0.0645(18) 0.0159(15) -0.0049(13) 0.0273(14)
C26B 0.085(9) 0.040(5) 0.077(6) 0.026(5) 0.023(6) 0.037(6)
C28B 0.072(6) 0.035(5) 0.080(10) 0.023(7) -0.007(7) 0.015(5)
C27B 0.056(3) 0.045(2) 0.059(3) 0.021(2) 0.000(2) 0.0255(19)

loop_
_atom_type_symbol
_atom_type_description
_atom_type_scat_dispersion_real
_atom_type_scat_dispersion_imag
_atom_type_scat_source
C C 0.0033 0.0016 'International Tables Vol C Tables 4.2.6.8 and 6.1.1.4'
H H 0.0000 0.0000 'International Tables Vol C Tables 4.2.6.8 and 6.1.1.4'
N N 0.0061 0.0033 'International Tables Vol C Tables 4.2.6.8 and 6.1.1.4'
O O 0.0106 0.0060 'International Tables Vol C Tables 4.2.6.8 and 6.1.1.4'

loop_
_geom_angle_atom_site_label_1
_geom_angle_atom_site_label_2
_geom_angle_atom_site_label_3
_geom_angle
N11 N9 C68 125.53(14)
N10 N9 N11 112.91(14)
N10 N9 C68 118.66(14)
N7 N12 N8 108.73(15)
N3 N4 C29 105.71(15)
N9 N11 C91 123.32(14)
C86 N11 N9 105.38(14)
C86 N11 C91 130.92(16)
N12 N8 C63 118.64(15)
C58 N8 N12 109.83(14)
C58 N8 C63 131.53(16)
N12 N7 C57 108.64(16)
N6 N2 C7 119.04(15)
C2 N2 N6 109.64(15)
C2 N2 C7 131.17(16)
N9 N10 C85 105.68(15)
N4 N3 N5 112.57(14)
N4 N3 C12 119.21(15)
N5 N3 C12 126.05(14)
N4 C29 C30 109.31(16)
N4 C29 C34 129.13(17)
C30 C29 C34 121.55(17)
N6 N1 C1 108.49(15)
N3 N5 C35 125.48(15)
C30 N5 N3 105.77(14)
C30 N5 C35 128.74(16)
C66 C67 C81 117.41(16)
C68 C67 C66 114.89(17)
C68 C67 C81 127.67(17)
C91 C92 H92 119.8
C93 C92 H92 119.8
C93 C92 C91 120.35(17)
N5 C30 C29 106.56(16)
N5 C30 C31 130.66(18)
C31 C30 C29 122.75(17)
N1 N6 N2 108.90(15)
N11 C86 C85 106.47(16)
N11 C86 C87 129.98(17)
C87 C86 C85 123.46(16)
N8 C58 C57 103.92(16)
N8 C58 C59 132.78(17)
C59 C58 C57 123.31(17)
C67 C66 H66 117.6
C65 C66 C67 124.80(17)
C65 C66 H66 117.6
C36 C35 N5 119.19(17)
C36 C35 C40 123.66(17)
C40 C35 N5 117.15(17)
C68 C63 N8 119.50(17)
C64 C63 N8 119.40(17)
C64 C63 C68 121.06(17)
C67 C68 N9 124.51(17)
C67 C68 C63 121.65(17)
C63 C68 N9 113.72(15)
C63 C64 H64 120.3
C63 C64 C65 119.48(18)
C65 C64 H64 120.3
N1 C1 C6 129.56(17)
N1 C1 C2 108.95(16)
C2 C1 C6 121.47(17)
N7 C57 C58 108.89(16)
N7 C57 C62 130.19(18)
C58 C57 C62 120.92(17)
C35 C36 H36 119.8
C37 C36 C35 120.38(19)
C37 C36 H36 119.8
C7 C8 H8 120.2
C7 C8 C9 119.51(18)
C9 C8 H8 120.2
C11 C10 H10 117.3
C9 C10 H10 117.3
C9 C10 C11 125.32(18)
C58 C59 H59 121.5
C60 C59 C58 116.91(18)
C60 C59 H59 121.5
C2 C3 H3 121.7
C4 C3 H3 121.7
C4 C3 C2 116.50(17)
C8 C7 N2 119.22(17)
C8 C7 C12 121.14(17)
C12 C7 N2 119.62(16)
C92 C91 N11 119.02(16)
C92 C91 C96 124.36(16)
C96 C91 N11 116.55(16)
N10 C85 C86 109.47(15)
N10 C85 C90 129.46(17)
C86 C85 C90 121.05(17)
C59 C60 C61 119.29(18)
C59 C60 C69 122.16(18)
C61 C60 C69 118.52(17)
C94 C95 C96 119.04(17)
C94 C95 C109 121.69(17)
C96 C95 C109 119.27(17)
C95 C94 H94 117.5
C95 C94 C93 125.06(17)
C93 C94 H94 117.5
C85 C90 C101 122.75(17)
C89 C90 C85 113.46(17)
C89 C90 C101 123.65(17)
C7 C12 N3 115.20(16)
C11 C12 N3 123.37(17)
C11 C12 C7 121.29(17)
C29 C34 C45 121.90(17)
C33 C34 C29 113.62(18)
C33 C34 C45 124.48(17)
C35 C40 C39 115.11(18)
O1 C40 C35 122.44(18)
O1 C40 C39 122.46(19)
C30 C31 H31 121.7
C32 C31 C30 116.64(18)
C32 C31 H31 121.7
C1 C6 C17 120.49(17)
C5 C6 C1 114.29(17)
C5 C6 C17 125.20(17)
C91 C96 C95 114.74(16)
O2 C96 C91 121.45(16)
O2 C96 C95 123.81(17)
C83 C81 C67 108.21(16)
C83 C81 C84 107.95(16)
C84 C81 C67 110.08(17)
C82 C81 C67 114.21(15)
C82 C81 C83 109.47(18)
C82 C81 C84 106.76(17)
C92 C93 C94 116.39(17)
C92 C93 C105 121.40(17)
C94 C93 C105 122.19(16)
C87 C88 C89 119.85(18)
C87 C88 C97 122.36(18)
C89 C88 C97 117.79(17)
C86 C87 H87 121.9
C88 C87 C86 116.15(17)
C88 C87 H87 121.9
N2 C2 C1 104.02(16)
N2 C2 C3 132.80(17)
C1 C2 C3 123.18(17)
C60 C61 H61 117.5
C62 C61 C60 125.03(17)
C62 C61 H61 117.5
C34 C45 C47 108.10(17)
C34 C45 C48 110.61(17)
C34 C45 C46 111.40(17)
C48 C45 C47 109.73(18)
C48 C45 C46 108.34(18)
C46 C45 C47 108.63(18)
C6 C17 C20 108.92(17)
C6 C17 C19 109.58(17)
C18 C17 C6 112.09(17)
C18 C17 C20 108.89(18)
C18 C17 C19 108.21(18)
C20 C17 C19 109.11(19)
C31 C32 C33 119.79(18)
C31 C32 C41 122.48(19)
C33 C32 C41 117.72(18)
C90 C89 C88 125.99(17)
C90 C89 H89 117.0
C88 C89 H89 117.0
C37 C38 H38 117.6
C39 C38 H38 117.6
C39 C38 C37 124.87(19)
C57 C62 C73 121.50(18)
C61 C62 C57 114.52(17)
C61 C62 C73 123.98(17)
C10 C11 C12 114.79(17)
C10 C11 C25 118.74(17)
C12 C11 C25 126.47(17)
C34 C33 C32 125.65(18)
C34 C33 H33 117.2
C32 C33 H33 117.2
C66 C65 C64 118.03(18)
C66 C65 C77 122.56(17)
C64 C65 C77 119.40(18)
C8 C9 C21 121.93(17)
C10 C9 C8 117.63(17)
C10 C9 C21 120.42(17)
C36 C37 C38 116.76(19)
C36 C37 C49 121.35(19)
C38 C37 C49 121.89(18)
C6 C5 H5 117.6
C6 C5 C4 124.77(18)
C4 C5 H5 117.6
C3 C4 C5 119.75(18)
C3 C4 C13 121.69(18)
C5 C4 C13 118.55(17)
C074 O5 H5A 109.5
C72 C69 C60 111.19(19)
C70 C69 C60 107.9(2)
C70 C69 C72 109.2(2)
C71 C69 C60 111.18(19)
C71 C69 C72 107.3(2)
C71 C69 C70 110.1(3)
C9 C21 C22 110.20(18)
C24 C21 C9 111.66(17)
C24 C21 C22 106.96(19)
C23 C21 C9 108.54(18)
C23 C21 C24 110.1(2)
C23 C21 C22 109.3(2)
C81 C83 H83A 109.5
C81 C83 H83B 109.5
C81 C83 H83C 109.5
H83A C83 H83B 109.5
H83A C83 H83C 109.5
H83B C83 H83C 109.5
C103 C101 C90 111.94(17)
C103 C101 C104 107.51(18)
C104 C101 C90 111.15(17)
C102 C101 C90 107.92(17)
C102 C101 C103 109.0(2)
C102 C101 C104 109.3(2)
C11 C25 C28A 110.4(4)
C11 C25 C26B 112.3(3)
C11 C25 C27B 102.7(6)
C27A C25 C11 113.4(3)
C27A C25 C28A 106.5(4)
C27A C25 C26A 111.2(3)
C26A C25 C11 111.5(2)
C26A C25 C28A 103.2(3)
C28B C25 C11 111.6(8)
C28B C25 C26B 112.1(8)
C28B C25 C27B 115.4(8)
C27B C25 C26B 102.1(6)
C65 C77 C79B 108.9(12)
C65 C77 C78B 114.2(11)
C78A C77 C65 109.6(2)
C79A C77 C65 108.83(18)
C79A C77 C78A 109.0(2)
C79A C77 C80A 110.0(2)
C80A C77 C65 111.53(19)
C80A C77 C78A 107.9(3)
C79B C77 C78B 102(3)
C80B C77 C65 107.7(12)
C80B C77 C79B 119.2(19)
C80B C77 C78B 105(2)
C93 C105 C108 111.6(2)
C93 C105 C116 112.4(3)
C106 C105 C93 110.2(2)
C106 C105 C108 105.7(4)
C107 C105 C93 108.8(3)
C107 C105 C108 110.0(4)
C107 C105 C106 110.5(5)
C118 C105 C93 108.8(3)
C118 C105 C117 111.8(6)
C118 C105 C116 107.2(5)
C117 C105 C93 109.8(3)
C117 C105 C116 106.9(6)
O6 C074 O5 120.5(2)
O6 C074 C14 122.7(2)
O5 C074 C14 116.8(2)
C4 C13 C1A 108.62(19)
C16 C13 C4 112.08(17)
C16 C13 C15 107.6(2)
C16 C13 C1A 108.8(2)
C15 C13 C4 109.73(18)
C15 C13 C1A 110.0(2)
C40 C39 C53 118.8(2)
C38 C39 C40 119.03(19)
C38 C39 C53 122.20(19)
C095 O3 H3A 109.5
C62 C73 C75 109.02(18)
C62 C73 C76 111.59(18)
C62 C73 C74 109.26(18)
C75 C73 C76 108.6(2)
C75 C73 C74 109.9(2)
C76 C73 C74 108.5(2)
C45 C47 H47A 109.5
C45 C47 H47B 109.5
C45 C47 H47C 109.5
H47A C47 H47B 109.5
H47A C47 H47C 109.5
H47B C47 H47C 109.5
C17 C18 H18A 109.5
C17 C18 H18B 109.5
C17 C18 H18C 109.5
H18A C18 H18B 109.5
H18A C18 H18C 109.5
H18B C18 H18C 109.5
C32 C41 C42 112.03(18)
C32 C41 C44 108.30(19)
C42 C41 C44 108.6(2)
C43 C41 C32 109.74(19)
C43 C41 C42 108.4(2)
C43 C41 C44 109.8(2)
C81 C84 H84A 109.5
C81 C84 H84B 109.5
C81 C84 H84C 109.5
H84A C84 H84B 109.5
H84A C84 H84C 109.5
H84B C84 H84C 109.5
C110 C109 C95 109.68(17)
C112 C109 C95 112.33(17)
C112 C109 C110 107.47(18)
C112 C109 C111 107.30(19)
C111 C109 C95 109.74(17)
C111 C109 C110 110.26(19)
C81 C82 H82A 109.5
C81 C82 H82B 109.5
C81 C82 H82C 109.5
H82A C82 H82B 109.5
H82A C82 H82C 109.5
H82B C82 H82C 109.5
C45 C48 H48A 109.5
C45 C48 H48B 109.5
C45 C48 H48C 109.5
H48A C48 H48B 109.5
H48A C48 H48C 109.5
H48B C48 H48C 109.5
C109 C110 H11A 109.5
C109 C110 H11B 109.5
C109 C110 H11C 109.5
H11A C110 H11B 109.5
H11A C110 H11C 109.5
H11B C110 H11C 109.5
C13 C16 H16A 109.5
C13 C16 H16B 109.5
C13 C16 H16C 109.5
H16A C16 H16B 109.5
H16A C16 H16C 109.5
H16B C16 H16C 109.5
C109 C112 H11D 109.5
C109 C112 H11E 109.5
C109 C112 H11F 109.5
H11D C112 H11E 109.5
H11D C112 H11F 109.5
H11E C112 H11F 109.5
C37 C49 C50A 110.6(3)
C37 C49 C52A 112.2(2)
C37 C49 C51B 106.1(4)
C51A C49 C37 110.9(3)
C51A C49 C50A 111.4(4)
C51A C49 C52A 107.8(4)
C50A C49 C52A 103.8(4)
C52B C49 C37 107.3(4)
C52B C49 C51B 102.6(8)
C50B C49 C37 109.5(6)
C50B C49 C52B 119.3(10)
C50B C49 C51B 111.1(9)
C101 C103 H10A 109.5
C101 C103 H10B 109.5
C101 C103 H10C 109.5
H10A C103 H10B 109.5
H10A C103 H10C 109.5
H10B C103 H10C 109.5
C17 C20 H20A 109.5
C17 C20 H20B 109.5
C17 C20 H20C 109.5
H20A C20 H20B 109.5
H20A C20 H20C 109.5
H20B C20 H20C 109.5
C21 C24 H24A 109.5
C21 C24 H24B 109.5
C21 C24 H24C 109.5
H24A C24 H24B 109.5
H24A C24 H24C 109.5
H24B C24 H24C 109.5
C109 C111 H11G 109.5
C109 C111 H11H 109.5
C109 C111 H11I 109.5
H11G C111 H11H 109.5
H11G C111 H11I 109.5
H11H C111 H11I 109.5
C73 C75 H75A 109.5
C73 C75 H75B 109.5
C73 C75 H75C 109.5
H75A C75 H75B 109.5
H75A C75 H75C 109.5
H75B C75 H75C 109.5
O3 C095 C114 116.6(2)
O4 C095 O3 117.7(3)
O4 C095 C114 125.6(3)
C73 C76 H76A 109.5
C73 C76 H76B 109.5
C73 C76 H76C 109.5
H76A C76 H76B 109.5
H76A C76 H76C 109.5
H76B C76 H76C 109.5
C88 C97 C100 109.3(2)
C88 C97 C98 108.8(2)
C99 C97 C88 111.82(18)
C99 C97 C100 108.9(2)
C99 C97 C98 108.0(2)
C98 C97 C100 110.0(2)
C45 C46 H46A 109.5
C45 C46 H46B 109.5
C45 C46 H46C 109.5
H46A C46 H46B 109.5
H46A C46 H46C 109.5
H46B C46 H46C 109.5
C13 C15 H15A 109.5
C13 C15 H15B 109.5
C13 C15 H15C 109.5
H15A C15 H15B 109.5
H15A C15 H15C 109.5
H15B C15 H15C 109.5
C39 C53 C55 111.6(2)
C54 C53 C39 110.74(18)
C54 C53 C55 107.2(2)
C56 C53 C39 109.3(2)
C56 C53 C54 109.5(2)
C56 C53 C55 108.4(2)
C25 C27A H27A 109.5
C25 C27A H27B 109.5
C25 C27A H27C 109.5
H27A C27A H27B 109.5
H27A C27A H27C 109.5
H27B C27A H27C 109.5
C97 C99 H99A 109.5
C97 C99 H99B 109.5
C97 C99 H99C 109.5
H99A C99 H99B 109.5
H99A C99 H99C 109.5
H99B C99 H99C 109.5
C101 C104 H10D 109.5
C101 C104 H10E 109.5
C101 C104 H10F 109.5
H10D C104 H10E 109.5
H10D C104 H10F 109.5
H10E C104 H10F 109.5
C17 C19 H19A 109.5
C17 C19 H19B 109.5
C17 C19 H19C 109.5
H19A C19 H19B 109.5
H19A C19 H19C 109.5
H19B C19 H19C 109.5
C41 C42 H42A 109.5
C41 C42 H42B 109.5
C41 C42 H42C 109.5
H42A C42 H42B 109.5
H42A C42 H42C 109.5
H42B C42 H42C 109.5
C69 C72 H72A 109.5
C69 C72 H72B 109.5
C69 C72 H72C 109.5
H72A C72 H72B 109.5
H72A C72 H72C 109.5
H72B C72 H72C 109.5
C73 C74 H74A 109.5
C73 C74 H74B 109.5
C73 C74 H74C 109.5
H74A C74 H74B 109.5
H74A C74 H74C 109.5
H74B C74 H74C 109.5
C21 C22 H22A 109.5
C21 C22 H22B 109.5
C21 C22 H22C 109.5
H22A C22 H22B 109.5
H22A C22 H22C 109.5
H22B C22 H22C 109.5
C101 C102 H10G 109.5
C101 C102 H10H 109.5
C101 C102 H10I 109.5
H10G C102 H10H 109.5
H10G C102 H10I 109.5
H10H C102 H10I 109.5
C074 C14 H14A 109.5
C074 C14 H14B 109.5
C074 C14 H14C 109.5
H14A C14 H14B 109.5
H14A C14 H14C 109.5
H14B C14 H14C 109.5
C13 C1A H1AA 109.5
C13 C1A H1AB 109.5
C13 C1A H1AC 109.5
H1AA C1A H1AB 109.5
H1AA C1A H1AC 109.5
H1AB C1A H1AC 109.5
C53 C54 H54A 109.5
C53 C54 H54B 109.5
C53 C54 H54C 109.5
H54A C54 H54B 109.5
H54A C54 H54C 109.5
H54B C54 H54C 109.5
C095 C114 H11S 109.5
C095 C114 H11T 109.5
C095 C114 H11U 109.5
H11S C114 H11T 109.5
H11S C114 H11U 109.5
H11T C114 H11U 109.5
C25 C28A H28A 109.5
C25 C28A H28B 109.5
C25 C28A H28C 109.5
H28A C28A H28B 109.5
H28A C28A H28C 109.5
H28B C28A H28C 109.5
C53 C55 H55A 109.5
C53 C55 H55B 109.5
C53 C55 H55C 109.5
H55A C55 H55B 109.5
H55A C55 H55C 109.5
H55B C55 H55C 109.5
C21 C23 H23A 109.5
C21 C23 H23B 109.5
C21 C23 H23C 109.5
H23A C23 H23B 109.5
H23A C23 H23C 109.5
H23B C23 H23C 109.5
C41 C44 H44A 109.5
C41 C44 H44B 109.5
C41 C44 H44C 109.5
H44A C44 H44B 109.5
H44A C44 H44C 109.5
H44B C44 H44C 109.5
C77 C78A H78A 109.5
C77 C78A H78B 109.5
C77 C78A H78C 109.5
H78A C78A H78B 109.5
H78A C78A H78C 109.5
H78B C78A H78C 109.5
C77 C79A H79A 109.5
C77 C79A H79B 109.5
C77 C79A H79C 109.5
H79A C79A H79B 109.5
H79A C79A H79C 109.5
H79B C79A H79C 109.5
C77 C80A H80A 109.5
C77 C80A H80B 109.5
C77 C80A H80C 109.5
H80A C80A H80B 109.5
H80A C80A H80C 109.5
H80B C80A H80C 109.5
C25 C26A H26A 109.5
C25 C26A H26B 109.5
C25 C26A H26C 109.5
H26A C26A H26B 109.5
H26A C26A H26C 109.5
H26B C26A H26C 109.5
C69 C70 H70A 109.5
C69 C70 H70B 109.5
C69 C70 H70C 109.5
H70A C70 H70B 109.5
H70A C70 H70C 109.5
H70B C70 H70C 109.5
C97 C100 H10J 109.5
C97 C100 H10K 109.5
C97 C100 H10L 109.5
H10J C100 H10K 109.5
H10J C100 H10L 109.5
H10K C100 H10L 109.5
C41 C43 H43A 109.5
C41 C43 H43B 109.5
C41 C43 H43C 109.5
H43A C43 H43B 109.5
H43A C43 H43C 109.5
H43B C43 H43C 109.5
C53 C56 H56A 109.5
C53 C56 H56B 109.5
C53 C56 H56C 109.5
H56A C56 H56B 109.5
H56A C56 H56C 109.5
H56B C56 H56C 109.5
C69 C71 H71A 109.5
C69 C71 H71B 109.5
C69 C71 H71C 109.5
H71A C71 H71B 109.5
H71A C71 H71C 109.5
H71B C71 H71C 109.5
C49 C51A H51A 109.5
C49 C51A H51B 109.5
C49 C51A H51C 109.5
H51A C51A H51B 109.5
H51A C51A H51C 109.5
H51B C51A H51C 109.5
C97 C98 H98A 109.5
C97 C98 H98B 109.5
C97 C98 H98C 109.5
H98A C98 H98B 109.5
H98A C98 H98C 109.5
H98B C98 H98C 109.5
C49 C50A H50A 109.5
C49 C50A H50B 109.5
C49 C50A H50C 109.5
H50A C50A H50B 109.5
H50A C50A H50C 109.5
H50B C50A H50C 109.5
C49 C52A H52A 109.5
C49 C52A H52B 109.5
C49 C52A H52C 109.5
H52A C52A H52B 109.5
H52A C52A H52C 109.5
H52B C52A H52C 109.5
C105 C108 H10M 109.5
C105 C108 H10N 109.5
C105 C108 H10O 109.5
H10M C108 H10N 109.5
H10M C108 H10O 109.5
H10N C108 H10O 109.5
C105 C106 H10P 109.5
C105 C106 H10Q 109.5
C105 C106 H10R 109.5
H10P C106 H10Q 109.5
H10P C106 H10R 109.5
H10Q C106 H10R 109.5
C105 C107 H10S 109.5
C105 C107 H10T 109.5
C105 C107 H10U 109.5
H10S C107 H10T 109.5
H10S C107 H10U 109.5
H10T C107 H10U 109.5
C105 C118 H11J 109.5
C105 C118 H11K 109.5
C105 C118 H11L 109.5
H11J C118 H11K 109.5
H11J C118 H11L 109.5
H11K C118 H11L 109.5
C105 C117 H11M 109.5
C105 C117 H11N 109.5
C105 C117 H11O 109.5
H11M C117 H11N 109.5
H11M C117 H11O 109.5
H11N C117 H11O 109.5
C105 C116 H11P 109.5
C105 C116 H11Q 109.5
C105 C116 H11R 109.5
H11P C116 H11Q 109.5
H11P C116 H11R 109.5
H11Q C116 H11R 109.5
C49 C52B H52D 109.5
C49 C52B H52E 109.5
C49 C52B H52F 109.5
H52D C52B H52E 109.5
H52D C52B H52F 109.5
H52E C52B H52F 109.5
C49 C51B H51D 109.5
C49 C51B H51E 109.5
C49 C51B H51F 109.5
H51D C51B H51E 109.5
H51D C51B H51F 109.5
H51E C51B H51F 109.5
C49 C50B H50D 109.5
C49 C50B H50E 109.5
C49 C50B H50F 109.5
H50D C50B H50E 109.5
H50D C50B H50F 109.5
H50E C50B H50F 109.5
C77 C79B H79D 109.5
C77 C79B H79E 109.5
C77 C79B H79F 109.5
H79D C79B H79E 109.5
H79D C79B H79F 109.5
H79E C79B H79F 109.5
C77 C78B H78D 109.5
C77 C78B H78E 109.5
C77 C78B H78F 109.5
H78D C78B H78E 109.5
H78D C78B H78F 109.5
H78E C78B H78F 109.5
C77 C80B H80D 109.5
C77 C80B H80E 109.5
C77 C80B H80F 109.5
H80D C80B H80E 109.5
H80D C80B H80F 109.5
H80E C80B H80F 109.5
C25 C26B H26D 109.5
C25 C26B H26E 109.5
C25 C26B H26F 109.5
H26D C26B H26E 109.5
H26D C26B H26F 109.5
H26E C26B H26F 109.5
C25 C28B H28D 109.5
C25 C28B H28E 109.5
C25 C28B H28F 109.5
H28D C28B H28E 109.5
H28D C28B H28F 109.5
H28E C28B H28F 109.5
C25 C27B H27D 109.5
C25 C27B H27E 109.5
C25 C27B H27F 109.5
H27D C27B H27E 109.5
H27D C27B H27F 109.5
H27E C27B H27F 109.5

loop_
_geom_bond_atom_site_label_1
_geom_bond_atom_site_label_2
_geom_bond_distance
N9 N11 1.372(2)
N9 N10 1.315(2)
N9 C68 1.447(2)
N12 N8 1.375(2)
N12 N7 1.296(2)
N4 N3 1.316(2)
N4 C29 1.351(2)
N11 C86 1.357(2)
N11 C91 1.438(2)
N8 C58 1.370(2)
N8 C63 1.431(2)
N7 C57 1.379(2)
N2 N6 1.371(2)
N2 C7 1.433(2)
N2 C2 1.370(2)
N10 C85 1.345(2)
N3 N5 1.373(2)
N3 C12 1.445(2)
C29 C30 1.405(3)
C29 C34 1.427(3)
N1 N6 1.293(2)
N1 C1 1.378(2)
N5 C30 1.352(2)
N5 C35 1.441(2)
C67 C66 1.405(3)
C67 C68 1.392(3)
C67 C81 1.548(3)
C92 H92 0.9500
C92 C91 1.391(3)
C92 C93 1.376(3)
C30 C31 1.401(3)
C86 C85 1.407(3)
C86 C87 1.398(3)
C58 C57 1.395(3)
C58 C59 1.387(3)
C66 H66 0.9500
C66 C65 1.387(3)
C35 C36 1.391(3)
C35 C40 1.420(3)
C63 C68 1.404(3)
C63 C64 1.376(3)
C64 H64 0.9500
C64 C65 1.392(3)
C1 C6 1.416(3)
C1 C2 1.389(3)
C57 C62 1.417(3)
C36 H36 0.9500
C36 C37 1.374(3)
C8 H8 0.9500
C8 C7 1.376(3)
C8 C9 1.394(3)
C10 H10 0.9500
C10 C11 1.397(3)
C10 C9 1.386(3)
C59 H59 0.9500
C59 C60 1.379(3)
C3 H3 0.9500
C3 C2 1.395(3)
C3 C4 1.381(3)
C7 C12 1.403(3)
C91 C96 1.419(3)
C85 C90 1.436(2)
C60 C61 1.423(3)
C60 C69 1.531(3)
C95 C94 1.382(3)
C95 C96 1.438(3)
C95 C109 1.535(3)
C94 H94 0.9500
C94 C93 1.404(3)
C90 C89 1.358(3)
C90 C101 1.533(3)
C12 C11 1.398(3)
C34 C45 1.523(3)
C34 C33 1.362(3)
C40 C39 1.437(3)
C40 O1 1.288(2)
C31 H31 0.9500
C31 C32 1.366(3)
C6 C17 1.528(3)
C6 C5 1.377(3)
C96 O2 1.293(2)
C81 C83 1.536(3)
C81 C84 1.539(3)
C81 C82 1.530(3)
C93 C105 1.533(3)
C88 C87 1.371(3)
C88 C89 1.437(3)
C88 C97 1.529(3)
C87 H87 0.9500
C61 H61 0.9500
C61 C62 1.370(3)
C45 C47 1.537(3)
C45 C48 1.529(3)
C45 C46 1.531(3)
C17 C18 1.528(3)
C17 C20 1.530(3)
C17 C19 1.532(3)
C32 C33 1.437(3)
C32 C41 1.530(3)
C89 H89 0.9500
C38 H38 0.9500
C38 C37 1.400(3)
C38 C39 1.372(3)
C62 C73 1.527(3)
C11 C25 1.548(3)
C33 H33 0.9500
C65 C77 1.532(3)
C9 C21 1.533(3)
C37 C49 1.535(3)
O6 C074 1.212(3)
C5 H5 0.9500
C5 C4 1.421(3)
C4 C13 1.534(3)
O5 H5A 0.8400
O5 C074 1.308(3)
C69 C72 1.528(3)
C69 C70 1.524(4)
C69 C71 1.520(4)
C21 C24 1.521(3)
C21 C22 1.536(3)
C21 C23 1.520(3)
C83 H83A 0.9800
C83 H83B 0.9800
C83 H83C 0.9800
C101 C103 1.527(3)
C101 C104 1.530(3)
C101 C102 1.522(3)
C25 C27A 1.486(6)
C25 C28A 1.578(7)
C25 C26A 1.546(4)
C25 C26B 1.603(10)
C25 C28B 1.437(14)
C25 C27B 1.588(12)
C77 C78A 1.529(4)
C77 C79A 1.524(3)
C77 C80A 1.525(3)
C77 C79B 1.55(4)
C77 C78B 1.60(4)
C77 C80B 1.48(3)
C105 C108 1.541(5)
C105 C106 1.525(5)
C105 C107 1.493(6)
C105 C118 1.498(7)
C105 C117 1.504(7)
C105 C116 1.536(7)
C074 C14 1.476(3)
C13 C16 1.522(3)
C13 C15 1.530(3)
C13 C1A 1.536(4)
C39 C53 1.536(3)
O3 H3A 0.8400
O3 C095 1.325(3)
C73 C75 1.531(3)
C73 C76 1.531(3)
C73 C74 1.535(3)
C47 H47A 0.9800
C47 H47B 0.9800
C47 H47C 0.9800
C18 H18A 0.9800
C18 H18B 0.9800
C18 H18C 0.9800
C41 C42 1.531(3)
C41 C44 1.536(3)
C41 C43 1.529(4)
C84 H84A 0.9800
C84 H84B 0.9800
C84 H84C 0.9800
C109 C110 1.534(3)
C109 C112 1.528(3)
C109 C111 1.529(3)
C82 H82A 0.9800
C82 H82B 0.9800
C82 H82C 0.9800
C48 H48A 0.9800
C48 H48B 0.9800
C48 H48C 0.9800
C110 H11A 0.9800
C110 H11B 0.9800
C110 H11C 0.9800
C16 H16A 0.9800
C16 H16B 0.9800
C16 H16C 0.9800
C112 H11D 0.9800
C112 H11E 0.9800
C112 H11F 0.9800
C49 C51A 1.471(5)
C49 C50A 1.553(5)
C49 C52A 1.570(5)
C49 C52B 1.520(10)
C49 C51B 1.646(10)
C49 C50B 1.332(12)
C103 H10A 0.9800
C103 H10B 0.9800
C103 H10C 0.9800
C20 H20A 0.9800
C20 H20B 0.9800
C20 H20C 0.9800
C24 H24A 0.9800
C24 H24B 0.9800
C24 H24C 0.9800
C111 H11G 0.9800
C111 H11H 0.9800
C111 H11I 0.9800
C75 H75A 0.9800
C75 H75B 0.9800
C75 H75C 0.9800
C095 O4 1.187(3)
C095 C114 1.465(4)
C76 H76A 0.9800
C76 H76B 0.9800
C76 H76C 0.9800
C97 C99 1.520(3)
C97 C100 1.534(4)
C97 C98 1.531(4)
C46 H46A 0.9800
C46 H46B 0.9800
C46 H46C 0.9800
C15 H15A 0.9800
C15 H15B 0.9800
C15 H15C 0.9800
C53 C54 1.535(4)
C53 C55 1.536(4)
C53 C56 1.530(4)
C27A H27A 0.9800
C27A H27B 0.9800
C27A H27C 0.9800
C99 H99A 0.9800
C99 H99B 0.9800
C99 H99C 0.9800
C104 H10D 0.9800
C104 H10E 0.9800
C104 H10F 0.9800
C19 H19A 0.9800
C19 H19B 0.9800
C19 H19C 0.9800
C42 H42A 0.9800
C42 H42B 0.9800
C42 H42C 0.9800
C72 H72A 0.9800
C72 H72B 0.9800
C72 H72C 0.9800
C74 H74A 0.9800
C74 H74B 0.9800
C74 H74C 0.9800
C22 H22A 0.9800
C22 H22B 0.9800
C22 H22C 0.9800
C102 H10G 0.9800
C102 H10H 0.9800
C102 H10I 0.9800
C14 H14A 0.9800
C14 H14B 0.9800
C14 H14C 0.9800
C1A H1AA 0.9800
C1A H1AB 0.9800
C1A H1AC 0.9800
C54 H54A 0.9800
C54 H54B 0.9800
C54 H54C 0.9800
C114 H11S 0.9800
C114 H11T 0.9800
C114 H11U 0.9800
C28A H28A 0.9800
C28A H28B 0.9800
C28A H28C 0.9800
C55 H55A 0.9800
C55 H55B 0.9800
C55 H55C 0.9800
C23 H23A 0.9800
C23 H23B 0.9800
C23 H23C 0.9800
C44 H44A 0.9800
C44 H44B 0.9800
C44 H44C 0.9800
C78A H78A 0.9800
C78A H78B 0.9800
C78A H78C 0.9800
C79A H79A 0.9800
C79A H79B 0.9800
C79A H79C 0.9800
C80A H80A 0.9800
C80A H80B 0.9800
C80A H80C 0.9800
C26A H26A 0.9800
C26A H26B 0.9800
C26A H26C 0.9800
C70 H70A 0.9800
C70 H70B 0.9800
C70 H70C 0.9800
C100 H10J 0.9800
C100 H10K 0.9800
C100 H10L 0.9800
C43 H43A 0.9800
C43 H43B 0.9800
C43 H43C 0.9800
C56 H56A 0.9800
C56 H56B 0.9800
C56 H56C 0.9800
C71 H71A 0.9800
C71 H71B 0.9800
C71 H71C 0.9800
C51A H51A 0.9800
C51A H51B 0.9800
C51A H51C 0.9800
C98 H98A 0.9800
C98 H98B 0.9800
C98 H98C 0.9800
C50A H50A 0.9800
C50A H50B 0.9800
C50A H50C 0.9800
C52A H52A 0.9800
C52A H52B 0.9800
C52A H52C 0.9800
C108 H10M 0.9800
C108 H10N 0.9800
C108 H10O 0.9800
C106 H10P 0.9800
C106 H10Q 0.9800
C106 H10R 0.9800
C107 H10S 0.9800
C107 H10T 0.9800
C107 H10U 0.9800
C118 H11J 0.9800
C118 H11K 0.9800
C118 H11L 0.9800
C117 H11M 0.9800
C117 H11N 0.9800
C117 H11O 0.9800
C116 H11P 0.9800
C116 H11Q 0.9800
C116 H11R 0.9800
C52B H52D 0.9800
C52B H52E 0.9800
C52B H52F 0.9800
C51B H51D 0.9800
C51B H51E 0.9800
C51B H51F 0.9800
C50B H50D 0.9800
C50B H50E 0.9800
C50B H50F 0.9800
C79B H79D 0.9800
C79B H79E 0.9800
C79B H79F 0.9800
C78B H78D 0.9800
C78B H78E 0.9800
C78B H78F 0.9800
C80B H80D 0.9800
C80B H80E 0.9800
C80B H80F 0.9800
C26B H26D 0.9800
C26B H26E 0.9800
C26B H26F 0.9800
C28B H28D 0.9800
C28B H28E 0.9800
C28B H28F 0.9800
C27B H27D 0.9800
C27B H27E 0.9800
C27B H27F 0.9800
